data_7023837
loop_
_publ_author_name
'Constable, Edwin C.'
'Hostettler, Nik'
'Housecroft, Catherine E.'
'Murray, Niamh S.'
'Sch\"onle, Jonas'
'Soydaner, Umut'
'Walliser, Roch\'e M'
'Zampese, Jennifer A.'

_publ_section_title
;
 Monomer, dimer or cyclic helicate? Coordination diversity with hard-soft
 P,N-donor ligands.
;
_journal_issue 14
_journal_name_full 'Dalton transactions (Cambridge, England : 2003)'
_journal_page_first 4970
_journal_page_last 4977
_journal_paper_doi 10.1039/c3dt32560a
_journal_volume 42
_journal_year 2013
_chemical_formula_moiety 'C264 H204 Cu6 N12 P12'
_chemical_formula_sum 'C264 H204 Cu6 N12 P12'
_chemical_formula_weight 4297.30
_chemical_name_systematic
;
?
;
_space_group_IT_number 14
_symmetry_cell_setting monoclinic
_symmetry_space_group_name_Hall '-P 2ybc'
_symmetry_space_group_name_H-M 'P 1 21/c 1'
_atom_sites_solution_hydrogens geom
_atom_sites_solution_primary direct
_atom_sites_solution_secondary difmap
_audit_creation_method SHELXL-97
_cell_angle_alpha 90.00
_cell_angle_beta 125.986(4)
_cell_angle_gamma 90.00
_cell_formula_units_Z 4
_cell_length_a 25.0441(18)
_cell_length_b 40.832(3)
_cell_length_c 33.763(2)
_cell_measurement_reflns_used 2534
_cell_measurement_temperature 123(2)
_cell_measurement_theta_max 13.80
_cell_measurement_theta_min 3.71
_cell_volume 27937(4)
_computing_cell_refinement 'Bruker SAINT'
_computing_data_collection 'Bruker APEX2'
_computing_data_reduction 'Bruker SAINT'
_computing_molecular_graphics 'Bruker SHELXTL'
_computing_publication_material 'Bruker SHELXTL'
_computing_structure_refinement 'SHELXL-97 (Sheldrick, 1997)'
_computing_structure_solution 'SHELXS-97 (Sheldrick, 1990)'
_diffrn_ambient_temperature 123(2)
_diffrn_measured_fraction_theta_full 1.000
_diffrn_measured_fraction_theta_max 1.000
_diffrn_measurement_device_type 'Bruker APEX-II CCD'
_diffrn_measurement_method '\f and \w scans'
_diffrn_radiation_monochromator graphite
_diffrn_radiation_source 'fine-focus sealed tube'
_diffrn_radiation_type MoK\a
_diffrn_radiation_wavelength 0.71073
_diffrn_reflns_av_R_equivalents 0.3885
_diffrn_reflns_av_sigmaI/netI 0.4038
_diffrn_reflns_limit_h_max 30
_diffrn_reflns_limit_h_min -30
_diffrn_reflns_limit_k_max 49
_diffrn_reflns_limit_k_min -49
_diffrn_reflns_limit_l_max 41
_diffrn_reflns_limit_l_min -41
_diffrn_reflns_number 540827
_diffrn_reflns_theta_full 25.75
_diffrn_reflns_theta_max 25.75
_diffrn_reflns_theta_min 0.90
_diffrn_standards_number 0
_exptl_absorpt_coefficient_mu 0.564
_exptl_absorpt_correction_T_max 0.9944
_exptl_absorpt_correction_T_min 0.9202
_exptl_absorpt_correction_type multi-scan
_exptl_absorpt_process_details sadabs
_exptl_crystal_colour yellow
_exptl_crystal_density_diffrn 1.022
_exptl_crystal_density_method 'not measured'
_exptl_crystal_description Plate
_exptl_crystal_F_000 8904
_exptl_crystal_size_max 0.15
_exptl_crystal_size_mid 0.07
_exptl_crystal_size_min 0.01
_platon_squeeze_details
;
;
_refine_diff_density_max 0.774
_refine_diff_density_min -1.027
_refine_diff_density_rms 0.184
_refine_ls_extinction_method none
_refine_ls_goodness_of_fit_ref 0.988
_refine_ls_hydrogen_treatment constr
_refine_ls_matrix_type full
_refine_ls_number_parameters 2647
_refine_ls_number_reflns 53443
_refine_ls_number_restraints 684
_refine_ls_restrained_S_all 0.988
_refine_ls_R_factor_all 0.3106
_refine_ls_R_factor_gt 0.1259
_refine_ls_shift/su_max 0.044
_refine_ls_shift/su_mean 0.001
_refine_ls_structure_factor_coef Fsqd
_refine_ls_weighting_details 'calc w=1/[\s^2^(Fo^2^)+(0.1431P)^2^+0.0000P] where P=(Fo^2^+2Fc^2^)/3'
_refine_ls_weighting_scheme calc
_refine_ls_wR_factor_gt 0.3152
_refine_ls_wR_factor_ref 0.3771
_reflns_number_gt 15350
_reflns_number_total 53443
_reflns_threshold_expression >2sigma(I)
_cod_data_source_file c3dt32560a.txt
_cod_data_source_block tsq
_cod_depositor_comments
;
The following automatic conversions were performed:

'_symmetry_cell_setting' value 'Monoclinic' changed to 'monoclinic'
according to /home/saulius/struct/CIF-dictionaries/cif_core.dic
dictionary named 'cif_core.dic' version 2.4.2 from 2011-04-26.

Automatic conversion script
Id: cif_fix_values 1891 2012-01-12 08:04:46Z andrius 
;
_cod_original_cell_volume 27937(3)
_cod_original_sg_symbol_Hall -P2ybc
_cod_original_sg_symbol_H-M P2(1)/c
_cod_database_code 7023837

loop_
_symmetry_equiv_pos_as_xyz
'x, y, z'
'-x, y+1/2, -z+1/2'
'-x, -y, -z'
'x, -y-1/2, z-1/2'

loop_
_atom_site_label
_atom_site_type_symbol
_atom_site_fract_x
_atom_site_fract_y
_atom_site_fract_z
_atom_site_U_iso_or_equiv
_atom_site_adp_type
_atom_site_occupancy
_atom_site_symmetry_multiplicity
_atom_site_calc_flag
_atom_site_refinement_flags
Cu1 Cu 0.47736(5) 0.24683(3) 0.19029(4) 0.0309(3) Uani 1 1 d .
Cu2 Cu 0.66451(5) 0.08646(3) 0.39003(4) 0.0301(3) Uani 1 1 d .
Cu3 Cu 0.98811(4) 0.14476(2) 0.42535(3) 0.0228(3) Uani 1 1 d .
Cu4 Cu 1.06769(5) 0.24344(3) 0.26231(4) 0.0330(3) Uani 1 1 d .
Cu5 Cu 0.88858(5) 0.06856(3) 0.09810(4) 0.0428(4) Uani 1 1 d .
Cu6 Cu 0.55518(5) 0.13627(3) 0.03694(3) 0.0286(3) Uani 1 1 d .
P10 P 0.45695(10) 0.27520(6) 0.12601(8) 0.0314(7) Uani 1 1 d .
N10 N 0.5759(3) 0.24139(16) 0.2095(2) 0.0267(19) Uani 1 1 d .
P11 P 0.73485(12) 0.04491(6) 0.42111(9) 0.0422(7) Uani 1 1 d .
N11 N 0.6677(3) 0.08310(19) 0.3271(2) 0.035(2) Uani 1 1 d .
C101 C 0.5397(4) 0.2833(2) 0.1440(3) 0.041(3) Uani 1 1 d .
C102 C 0.5927(4) 0.2656(2) 0.1853(3) 0.036(3) Uani 1 1 d U
C103 C 0.6562(4) 0.2733(2) 0.2032(3) 0.042(3) Uani 1 1 d .
H10A H 0.6921 0.2634 0.2324 0.050 Uiso 1 1 calc R
C104 C 0.6672(4) 0.2956(2) 0.1780(3) 0.055(3) Uani 1 1 d .
H10B H 0.7112 0.3003 0.1893 0.066 Uiso 1 1 calc R
C105 C 0.6188(4) 0.3102(2) 0.1394(3) 0.049(3) Uani 1 1 d U
H10C H 0.6283 0.3246 0.1221 0.058 Uiso 1 1 calc R
C106 C 0.5553(4) 0.3057(2) 0.1225(3) 0.039(3) Uani 1 1 d .
H10D H 0.5214 0.3182 0.0955 0.047 Uiso 1 1 calc R
C107 C 0.6171(4) 0.21596(19) 0.2323(3) 0.034(3) Uani 1 1 d U
H10E H 0.6532 0.2139 0.2302 0.041 Uiso 1 1 calc R
C108 C 0.6099(4) 0.1914(2) 0.2601(3) 0.030(2) Uani 1 1 d U
C109 C 0.6410(4) 0.1620(2) 0.2663(3) 0.026(2) Uani 1 1 d U
H10F H 0.6657 0.1582 0.2536 0.032 Uiso 1 1 calc R
C110 C 0.6338(3) 0.13839(19) 0.2927(3) 0.024(2) Uani 1 1 d U
C111 C 0.5937(4) 0.1457(2) 0.3077(3) 0.034(2) Uani 1 1 d U
H11A H 0.5861 0.1287 0.3231 0.041 Uiso 1 1 calc R
C112 C 0.5646(4) 0.1752(2) 0.3021(3) 0.035(2) Uani 1 1 d U
H11B H 0.5390 0.1789 0.3141 0.043 Uiso 1 1 calc R
C113 C 0.5733(4) 0.1992(2) 0.2787(3) 0.034(2) Uani 1 1 d U
H11C H 0.5556 0.2205 0.2748 0.041 Uiso 1 1 calc R
C114 C 0.6657(4) 0.1063(2) 0.2993(3) 0.025(2) Uani 1 1 d U
H11D H 0.6854 0.1024 0.2828 0.030 Uiso 1 1 calc R
C115 C 0.6943(4) 0.0508(2) 0.3236(3) 0.044(3) Uani 1 1 d U
C116 C 0.7258(4) 0.0305(2) 0.3658(3) 0.043(2) Uani 1 1 d U
C117 C 0.7473(4) 0.0004(2) 0.3629(3) 0.048(3) Uani 1 1 d U
H11E H 0.7686 -0.0141 0.3900 0.058 Uiso 1 1 calc R
C118 C 0.7376(4) -0.0081(2) 0.3212(4) 0.066(3) Uani 1 1 d .
H11F H 0.7494 -0.0295 0.3182 0.080 Uiso 1 1 calc R
C119 C 0.7106(5) 0.0134(3) 0.2816(4) 0.073(3) Uani 1 1 d .
H11G H 0.7111 0.0078 0.2545 0.088 Uiso 1 1 calc R
C120 C 0.6844(4) 0.0414(2) 0.2816(3) 0.034(3) Uani 1 1 d .
H12A H 0.6594 0.0546 0.2529 0.041 Uiso 1 1 calc R
C121 C 0.8283(4) 0.0527(2) 0.4689(3) 0.047(3) Uani 1 1 d U
C122 C 0.8409(5) 0.0750(3) 0.5051(4) 0.073(5) Uani 1 1 d .
H12B H 0.8067 0.0849 0.5053 0.087 Uiso 1 1 calc R
C123 C 0.9068(6) 0.0813(3) 0.5405(5) 0.103(7) Uani 1 1 d .
H12C H 0.9196 0.0965 0.5660 0.123 Uiso 1 1 calc R
C124 C 0.9539(6) 0.0655(3) 0.5386(4) 0.090(5) Uani 1 1 d .
H12D H 0.9988 0.0681 0.5657 0.108 Uiso 1 1 calc R
C125 C 0.9410(5) 0.0470(4) 0.5017(4) 0.085(5) Uani 1 1 d .
H12E H 0.9755 0.0398 0.4998 0.103 Uiso 1 1 calc R
C126 C 0.8768(5) 0.0384(3) 0.4662(4) 0.075(4) Uani 1 1 d .
H12F H 0.8657 0.0235 0.4408 0.090 Uiso 1 1 calc R
C127 C 0.7107(4) 0.0076(2) 0.4382(3) 0.041(2) Uani 1 1 d U
C128 C 0.6488(4) -0.0060(2) 0.4046(4) 0.050(3) Uani 1 1 d .
H12G H 0.6213 0.0012 0.3716 0.060 Uiso 1 1 calc R
C129 C 0.6291(5) -0.0307(2) 0.4223(4) 0.055(3) Uani 1 1 d U
H12H H 0.5854 -0.0391 0.4017 0.066 Uiso 1 1 calc R
C130 C 0.6710(4) -0.0432(2) 0.4682(4) 0.065(3) Uani 1 1 d .
H13A H 0.6591 -0.0627 0.4765 0.078 Uiso 1 1 calc R
C131 C 0.7326(4) -0.0278(2) 0.5045(3) 0.060(3) Uani 1 1 d U
H13B H 0.7577 -0.0351 0.5374 0.072 Uiso 1 1 calc R
C132 C 0.7565(4) -0.0009(2) 0.4906(3) 0.053(3) Uani 1 1 d U
H13C H 0.7972 0.0100 0.5128 0.064 Uiso 1 1 calc R
C133 C 0.4151(4) 0.2535(2) 0.0687(3) 0.035(2) Uani 1 1 d U
C134 C 0.4332(4) 0.2546(3) 0.0374(3) 0.063(4) Uani 1 1 d .
H13D H 0.4671 0.2690 0.0436 0.076 Uiso 1 1 calc R
C135 C 0.3996(6) 0.2333(3) -0.0057(4) 0.096(4) Uani 1 1 d U
H13E H 0.4151 0.2314 -0.0254 0.115 Uiso 1 1 calc R
C136 C 0.3464(6) 0.2165(3) -0.0166(4) 0.096(4) Uani 1 1 d U
H13F H 0.3226 0.2039 -0.0458 0.115 Uiso 1 1 calc R
C137 C 0.3237(6) 0.2167(3) 0.0140(4) 0.088(4) Uani 1 1 d U
H13G H 0.2863 0.2044 0.0058 0.106 Uiso 1 1 calc R
C138 C 0.3605(5) 0.2366(2) 0.0574(3) 0.058(3) Uani 1 1 d U
H13H H 0.3468 0.2380 0.0784 0.069 Uiso 1 1 calc R
C139 C 0.4228(4) 0.3168(2) 0.1097(3) 0.047(2) Uani 1 1 d U
C140 C 0.3669(5) 0.3259(2) 0.0618(4) 0.068(3) Uani 1 1 d U
H14A H 0.3482 0.3101 0.0364 0.082 Uiso 1 1 calc R
C141 C 0.3416(6) 0.3539(3) 0.0522(5) 0.091(4) Uani 1 1 d U
H14B H 0.3028 0.3584 0.0204 0.109 Uiso 1 1 calc R
C142 C 0.3684(5) 0.3773(3) 0.0857(4) 0.080(3) Uani 1 1 d U
H14C H 0.3479 0.3982 0.0764 0.096 Uiso 1 1 calc R
C143 C 0.4273(5) 0.3732(3) 0.1362(4) 0.079(3) Uani 1 1 d U
H14D H 0.4469 0.3909 0.1587 0.095 Uiso 1 1 calc R
C144 C 0.4536(5) 0.3401(2) 0.1490(4) 0.066(3) Uani 1 1 d U
H14E H 0.4890 0.3342 0.1814 0.080 Uiso 1 1 calc R
P20 P 0.57222(10) 0.08579(6) 0.38743(9) 0.0367(7) Uani 1 1 d .
P21 P 1.05989(10) 0.10460(6) 0.44269(7) 0.0259(6) Uani 1 1 d .
N20 N 0.6861(3) 0.13338(15) 0.4272(2) 0.0229(18) Uani 1 1 d .
N21 N 0.9107(3) 0.10781(15) 0.3914(2) 0.0238(18) Uani 1 1 d U
C201 C 0.5930(4) 0.1166(2) 0.4318(3) 0.028(2) Uani 1 1 d .
C202 C 0.6515(4) 0.1360(2) 0.4495(3) 0.030(3) Uani 1 1 d .
C203 C 0.6775(4) 0.1569(2) 0.4889(3) 0.038(3) Uani 1 1 d U
H20A H 0.7182 0.1678 0.5023 0.045 Uiso 1 1 calc R
C204 C 0.6419(4) 0.1613(2) 0.5085(3) 0.0440(18) Uani 1 1 d U
H20B H 0.6569 0.1771 0.5336 0.053 Uiso 1 1 calc R
C205 C 0.5858(4) 0.1435(3) 0.4928(4) 0.061(3) Uani 1 1 d .
H20C H 0.5623 0.1468 0.5066 0.073 Uiso 1 1 calc R
C206 C 0.5650(4) 0.1204(3) 0.4558(3) 0.054(3) Uani 1 1 d .
H20D H 0.5291 0.1065 0.4470 0.065 Uiso 1 1 calc R
C207 C 0.7098(4) 0.1597(2) 0.4221(3) 0.035(3) Uani 1 1 d .
H20E H 0.7001 0.1799 0.4304 0.042 Uiso 1 1 calc R
C208 C 0.7510(3) 0.16024(19) 0.4044(3) 0.023(2) Uani 1 1 d U
C209 C 0.7882(3) 0.13341(18) 0.4074(2) 0.016(2) Uani 1 1 d .
H20F H 0.7873 0.1133 0.4211 0.019 Uiso 1 1 calc R
C210 C 0.8272(4) 0.1366(2) 0.3897(3) 0.034(3) Uani 1 1 d .
C211 C 0.8252(4) 0.16547(19) 0.3674(3) 0.0250(16) Uani 1 1 d U
H21A H 0.8490 0.1673 0.3536 0.030 Uiso 1 1 calc R
C212 C 0.7870(4) 0.1928(2) 0.3651(3) 0.031(3) Uani 1 1 d .
H21B H 0.7857 0.2126 0.3498 0.038 Uiso 1 1 calc R
C213 C 0.7529(4) 0.19025(19) 0.3849(3) 0.028(2) Uani 1 1 d .
H21C H 0.7303 0.2088 0.3855 0.033 Uiso 1 1 calc R
C214 C 0.8614(4) 0.1083(2) 0.3923(3) 0.038(3) Uani 1 1 d .
H21D H 0.8458 0.0878 0.3950 0.046 Uiso 1 1 calc R
C215 C 0.9360(3) 0.0763(2) 0.3906(2) 0.023(2) Uani 1 1 d U
C216 C 1.0039(4) 0.0701(2) 0.4175(3) 0.038(3) Uani 1 1 d .
C217 C 1.0239(4) 0.03706(19) 0.4197(3) 0.031(2) Uani 1 1 d .
H21E H 1.0699 0.0324 0.4396 0.037 Uiso 1 1 calc R
C218 C 0.9824(4) 0.0124(2) 0.3957(3) 0.047(3) Uani 1 1 d U
H21F H 0.9980 -0.0093 0.3987 0.056 Uiso 1 1 calc R
C219 C 0.9141(4) 0.0195(2) 0.3654(3) 0.045(2) Uani 1 1 d U
H21G H 0.8840 0.0025 0.3458 0.054 Uiso 1 1 calc R
C220 C 0.8886(4) 0.0514(2) 0.3632(3) 0.044(2) Uani 1 1 d U
H22A H 0.8426 0.0556 0.3443 0.053 Uiso 1 1 calc R
C221 C 1.1164(3) 0.09357(19) 0.5075(2) 0.021(2) Uani 1 1 d U
C222 C 1.0908(4) 0.0962(2) 0.5346(3) 0.030(3) Uani 1 1 d U
H22B H 1.0456 0.1012 0.5196 0.036 Uiso 1 1 calc R
C223 C 1.1343(4) 0.0913(2) 0.5842(3) 0.041(3) Uani 1 1 d U
H22C H 1.1181 0.0924 0.6035 0.049 Uiso 1 1 calc R
C224 C 1.1993(4) 0.0848(2) 0.6069(3) 0.040(3) Uani 1 1 d .
H22D H 1.2274 0.0816 0.6413 0.049 Uiso 1 1 calc R
C225 C 1.2231(4) 0.0829(2) 0.5814(3) 0.038(3) Uani 1 1 d .
H22E H 1.2691 0.0796 0.5977 0.045 Uiso 1 1 calc R
C226 C 1.1817(4) 0.0857(2) 0.5302(3) 0.031(2) Uani 1 1 d .
H22F H 1.1985 0.0823 0.5116 0.038 Uiso 1 1 calc R
C227 C 1.1149(3) 0.1026(2) 0.4215(3) 0.0266(16) Uani 1 1 d U
C228 C 1.1144(3) 0.0739(2) 0.3960(3) 0.037(3) Uani 1 1 d .
H22G H 1.0859 0.0556 0.3874 0.045 Uiso 1 1 calc R
C229 C 1.1611(4) 0.0762(2) 0.3855(3) 0.039(3) Uani 1 1 d U
H22H H 1.1640 0.0588 0.3681 0.046 Uiso 1 1 calc R
C230 C 1.2014(3) 0.1017(2) 0.3988(3) 0.026(2) Uani 1 1 d U
H23A H 1.2337 0.1015 0.3925 0.031 Uiso 1 1 calc R
C231 C 1.1967(4) 0.1284(2) 0.4216(3) 0.049(3) Uani 1 1 d .
H23B H 1.2248 0.1466 0.4292 0.058 Uiso 1 1 calc R
C232 C 1.1546(3) 0.1298(2) 0.4335(3) 0.029(2) Uani 1 1 d U
H23C H 1.1519 0.1484 0.4492 0.034 Uiso 1 1 calc R
C233 C 0.4881(4) 0.0998(3) 0.3312(4) 0.064(3) Uani 1 1 d U
C234 C 0.4744(4) 0.0874(3) 0.2831(4) 0.069(3) Uani 1 1 d U
H23D H 0.5032 0.0725 0.2826 0.083 Uiso 1 1 calc R
C235 C 0.4164(5) 0.0994(3) 0.2397(5) 0.079(3) Uani 1 1 d U
H23E H 0.4094 0.0950 0.2093 0.095 Uiso 1 1 calc R
C236 C 0.3717(5) 0.1165(3) 0.2395(5) 0.084(3) Uani 1 1 d U
H23F H 0.3307 0.1218 0.2096 0.101 Uiso 1 1 calc R
C237 C 0.3858(5) 0.1267(3) 0.2846(5) 0.084(3) Uani 1 1 d U
H23G H 0.3530 0.1394 0.2833 0.101 Uiso 1 1 calc R
C238 C 0.4472(4) 0.1194(3) 0.3342(4) 0.072(3) Uani 1 1 d U
H23H H 0.4564 0.1276 0.3640 0.087 Uiso 1 1 calc R
C239 C 0.5529(4) 0.0510(2) 0.4115(4) 0.066(2) Uani 1 1 d U
C240 C 0.4914(5) 0.0336(3) 0.3774(5) 0.096(3) Uani 1 1 d U
H24A H 0.4641 0.0401 0.3441 0.115 Uiso 1 1 calc R
C241 C 0.4731(6) 0.0089(3) 0.3922(5) 0.116(4) Uani 1 1 d U
H24B H 0.4332 -0.0028 0.3703 0.139 Uiso 1 1 calc R
C242 C 0.5173(6) 0.0007(3) 0.4437(5) 0.103(3) Uani 1 1 d U
H24C H 0.5046 -0.0162 0.4559 0.123 Uiso 1 1 calc R
C243 C 0.5833(5) 0.0178(3) 0.4793(4) 0.089(3) Uani 1 1 d U
H24D H 0.6131 0.0116 0.5127 0.107 Uiso 1 1 calc R
C244 C 0.5956(4) 0.0425(3) 0.4591(4) 0.066(2) Uani 1 1 d U
H24E H 0.6357 0.0544 0.4791 0.079 Uiso 1 1 calc R
P30 P 1.00539(10) 0.17905(6) 0.48465(7) 0.0255(6) Uani 1 1 d .
P31 P 1.11227(10) 0.24425(6) 0.22021(8) 0.0341(7) Uani 1 1 d .
N30 N 0.9675(3) 0.18923(15) 0.3842(2) 0.022(2) Uani 1 1 d .
N31 N 1.1239(3) 0.1931(2) 0.2909(2) 0.041(2) Uani 1 1 d .
C301 C 0.9590(3) 0.21428(19) 0.4466(3) 0.026(3) Uani 1 1 d .
C302 C 0.9461(4) 0.2159(2) 0.3993(3) 0.029(3) Uani 1 1 d .
C303 C 0.9108(4) 0.2412(2) 0.3690(3) 0.037(3) Uani 1 1 d .
H30A H 0.9033 0.2424 0.3380 0.044 Uiso 1 1 calc R
C304 C 0.8846(4) 0.26634(19) 0.3829(3) 0.032(2) Uani 1 1 d U
H30B H 0.8581 0.2835 0.3608 0.038 Uiso 1 1 calc R
C305 C 0.8982(4) 0.26498(19) 0.4269(3) 0.029(2) Uani 1 1 d U
H30C H 0.8823 0.2822 0.4363 0.035 Uiso 1 1 calc R
C306 C 0.9327(4) 0.2410(2) 0.4595(3) 0.034(2) Uani 1 1 d .
H30D H 0.9401 0.2413 0.4905 0.041 Uiso 1 1 calc R
C307 C 0.9825(3) 0.19576(19) 0.3566(3) 0.022(2) Uani 1 1 d .
H30E H 0.9828 0.2181 0.3487 0.026 Uiso 1 1 calc R
C308 C 0.9994(4) 0.1717(2) 0.3361(3) 0.032(3) Uani 1 1 d .
C309 C 1.0446(4) 0.17945(19) 0.3250(3) 0.028(2) Uani 1 1 d .
H30F H 1.0624 0.2009 0.3314 0.034 Uiso 1 1 calc R
C310 C 1.0633(4) 0.1566(2) 0.3053(3) 0.031(2) Uani 1 1 d .
C311 C 1.0365(4) 0.1245(2) 0.2944(3) 0.029(2) Uani 1 1 d U
H31A H 1.0511 0.1085 0.2822 0.035 Uiso 1 1 calc R
C312 C 0.9896(4) 0.1164(2) 0.3015(3) 0.029(3) Uani 1 1 d .
H31B H 0.9696 0.0954 0.2926 0.035 Uiso 1 1 calc R
C313 C 0.9716(4) 0.1396(2) 0.3220(3) 0.0331(17) Uani 1 1 d U
H31C H 0.9391 0.1337 0.3268 0.040 Uiso 1 1 calc R
C314 C 1.1091(4) 0.1642(2) 0.2937(3) 0.0254(16) Uani 1 1 d U
H31D H 1.1288 0.1467 0.2879 0.030 Uiso 1 1 calc R
C315 C 1.1851(4) 0.1981(2) 0.2945(3) 0.038(3) Uani 1 1 d .
C316 C 1.1879(4) 0.2212(2) 0.2637(3) 0.030(2) Uani 1 1 d U
C317 C 1.2475(4) 0.2232(2) 0.2686(3) 0.042(3) Uani 1 1 d .
H31E H 1.2488 0.2376 0.2471 0.051 Uiso 1 1 calc R
C318 C 1.2996(4) 0.2074(3) 0.2993(3) 0.054(4) Uani 1 1 d .
H31F H 1.3389 0.2107 0.3016 0.065 Uiso 1 1 calc R
C319 C 1.2975(4) 0.1845(2) 0.3304(3) 0.043(3) Uani 1 1 d .
H31G H 1.3357 0.1720 0.3531 0.052 Uiso 1 1 calc R
C320 C 1.2410(4) 0.1804(2) 0.3278(3) 0.034(3) Uani 1 1 d .
H32A H 1.2405 0.1653 0.3491 0.041 Uiso 1 1 calc R
C321 C 1.1448(3) 0.28240(19) 0.2125(3) 0.022(2) Uani 1 1 d U
C322 C 1.1649(4) 0.3083(2) 0.2471(3) 0.031(2) Uani 1 1 d .
H32B H 1.1610 0.3060 0.2732 0.037 Uiso 1 1 calc R
C323 C 1.1898(5) 0.3363(2) 0.2420(4) 0.074(5) Uani 1 1 d .
H32C H 1.2017 0.3541 0.2638 0.089 Uiso 1 1 calc R
C324 C 1.1978(4) 0.3386(3) 0.2028(3) 0.045(3) Uani 1 1 d .
H32D H 1.2143 0.3584 0.1990 0.054 Uiso 1 1 calc R
C325 C 1.1831(4) 0.3143(2) 0.1722(3) 0.039(3) Uani 1 1 d .
H32E H 1.1911 0.3166 0.1481 0.046 Uiso 1 1 calc R
C326 C 1.1563(4) 0.2856(2) 0.1746(3) 0.040(3) Uani 1 1 d U
H32F H 1.1455 0.2682 0.1523 0.048 Uiso 1 1 calc R
C327 C 1.0731(4) 0.2235(2) 0.1600(3) 0.0286(7) Uani 1 1 d U
C328 C 1.1035(3) 0.1962(2) 0.1557(3) 0.038(3) Uani 1 1 d .
H32G H 1.1427 0.1868 0.1834 0.045 Uiso 1 1 calc R
C329 C 1.0742(4) 0.1838(3) 0.1102(3) 0.064(3) Uani 1 1 d U
H32H H 1.0953 0.1665 0.1056 0.077 Uiso 1 1 calc R
C330 C 1.0126(4) 0.1959(2) 0.0689(3) 0.050(3) Uani 1 1 d U
H33A H 0.9916 0.1863 0.0374 0.060 Uiso 1 1 calc R
C331 C 0.9841(4) 0.2226(2) 0.0768(3) 0.0442(18) Uani 1 1 d U
H33B H 0.9435 0.2308 0.0491 0.053 Uiso 1 1 calc R
C332 C 1.0105(4) 0.2381(2) 0.1217(3) 0.044(3) Uani 1 1 d .
H33C H 0.9901 0.2557 0.1265 0.052 Uiso 1 1 calc R
C333 C 0.9833(3) 0.17312(19) 0.5276(3) 0.027(2) Uani 1 1 d .
C334 C 0.9161(4) 0.1772(2) 0.5097(3) 0.044(3) Uani 1 1 d .
H33D H 0.8834 0.1828 0.4765 0.052 Uiso 1 1 calc R
C335 C 0.8997(4) 0.1726(2) 0.5425(3) 0.047(3) Uani 1 1 d .
H33E H 0.8556 0.1753 0.5322 0.057 Uiso 1 1 calc R
C336 C 0.9489(4) 0.1641(2) 0.5898(3) 0.049(3) Uani 1 1 d .
H33F H 0.9385 0.1625 0.6126 0.058 Uiso 1 1 calc R
C337 C 1.0143(4) 0.1578(2) 0.6062(3) 0.042(3) Uani 1 1 d .
H33G H 1.0462 0.1497 0.6383 0.051 Uiso 1 1 calc R
C338 C 1.0300(4) 0.1637(2) 0.5743(3) 0.029(2) Uani 1 1 d .
H33H H 1.0743 0.1611 0.5851 0.035 Uiso 1 1 calc R
C339 C 1.0917(4) 0.1971(2) 0.5251(3) 0.026(2) Uani 1 1 d U
C340 C 1.1023(4) 0.2283(2) 0.5417(3) 0.040(3) Uani 1 1 d .
H34A H 1.0656 0.2418 0.5321 0.048 Uiso 1 1 calc R
C341 C 1.1628(4) 0.2405(2) 0.5709(3) 0.047(3) Uani 1 1 d U
H34B H 1.1696 0.2620 0.5836 0.056 Uiso 1 1 calc R
C342 C 1.2157(4) 0.2213(2) 0.5826(3) 0.034(3) Uani 1 1 d U
H34C H 1.2586 0.2306 0.6011 0.041 Uiso 1 1 calc R
C343 C 1.2081(4) 0.1902(2) 0.5686(3) 0.029(2) Uani 1 1 d .
H34D H 1.2453 0.1768 0.5791 0.035 Uiso 1 1 calc R
C344 C 1.1451(4) 0.1776(2) 0.5387(3) 0.033(3) Uani 1 1 d .
H34E H 1.1384 0.1556 0.5275 0.040 Uiso 1 1 calc R
P40 P 1.09393(10) 0.27696(6) 0.32469(8) 0.0318(7) Uani 1 1 d .
P41 P 0.82024(13) 0.02587(7) 0.07480(10) 0.0507(9) Uani 1 1 d .
N40 N 0.9711(3) 0.23993(17) 0.2459(2) 0.035(2) Uani 1 1 d .
N41 N 0.8764(3) 0.07669(18) 0.1565(2) 0.036(2) Uani 1 1 d .
C401 C 1.0102(4) 0.2842(2) 0.3080(3) 0.035(3) Uani 1 1 d .
C402 C 0.9572(4) 0.2663(2) 0.2700(3) 0.036(3) Uani 1 1 d U
C403 C 0.8965(4) 0.2743(2) 0.2550(3) 0.044(3) Uani 1 1 d .
H40A H 0.8601 0.2631 0.2278 0.052 Uiso 1 1 calc R
C404 C 0.8844(4) 0.2981(3) 0.2772(3) 0.056(3) Uani 1 1 d .
H40B H 0.8402 0.3031 0.2652 0.067 Uiso 1 1 calc R
C405 C 0.9362(4) 0.3150(3) 0.3172(3) 0.052(3) Uani 1 1 d .
H40C H 0.9284 0.3309 0.3337 0.063 Uiso 1 1 calc R
C406 C 0.9977(4) 0.3081(2) 0.3318(3) 0.037(3) Uani 1 1 d .
H40D H 1.0338 0.3196 0.3588 0.044 Uiso 1 1 calc R
C407 C 0.9318(3) 0.21739(18) 0.2291(3) 0.022(2) Uani 1 1 d U
H40E H 0.8980 0.2175 0.2338 0.026 Uiso 1 1 calc R
C408 C 0.9340(4) 0.1904(2) 0.2023(3) 0.026(2) Uani 1 1 d U
C409 C 0.9026(4) 0.1598(2) 0.1995(3) 0.034(3) Uani 1 1 d U
H40F H 0.8761 0.1586 0.2111 0.041 Uiso 1 1 calc R
C410 C 0.9117(3) 0.1311(2) 0.1790(3) 0.026(2) Uani 1 1 d .
C411 C 0.9548(4) 0.1338(2) 0.1631(3) 0.035(2) Uani 1 1 d U
H41A H 0.9639 0.1149 0.1516 0.042 Uiso 1 1 calc R
C412 C 0.9820(4) 0.1628(2) 0.1647(3) 0.032(2) Uani 1 1 d U
H41B H 1.0089 0.1640 0.1535 0.038 Uiso 1 1 calc R
C413 C 0.9719(4) 0.1902(2) 0.1818(3) 0.034(3) Uani 1 1 d .
H41C H 0.9902 0.2103 0.1805 0.041 Uiso 1 1 calc R
C414 C 0.8782(3) 0.10188(18) 0.1767(3) 0.019(2) Uani 1 1 d U
H41D H 0.8560 0.1022 0.1918 0.023 Uiso 1 1 calc R
C415 C 0.8182(5) 0.0229(3) 0.1271(3) 0.055(3) Uani 1 1 d .
C416 C 0.7968(4) -0.0061(3) 0.1386(4) 0.063(4) Uani 1 1 d .
H41E H 0.7774 -0.0236 0.1157 0.076 Uiso 1 1 calc R
C417 C 0.8037(5) -0.0087(2) 0.1802(4) 0.060(4) Uani 1 1 d .
H41F H 0.7876 -0.0276 0.1864 0.072 Uiso 1 1 calc R
C418 C 0.8336(5) 0.0154(2) 0.2143(4) 0.069(4) Uani 1 1 d .
H41G H 0.8397 0.0122 0.2446 0.083 Uiso 1 1 calc R
C419 C 0.8550(5) 0.0436(3) 0.2073(3) 0.074(4) Uani 1 1 d .
H41H H 0.8736 0.0601 0.2316 0.089 Uiso 1 1 calc R
C420 C 0.8502(5) 0.0484(2) 0.1653(4) 0.055(4) Uani 1 1 d .
C421 C 0.8458(5) -0.0171(3) 0.0738(4) 0.064(3) Uani 1 1 d .
C422 C 0.9083(5) -0.0261(3) 0.1160(4) 0.067(4) Uani 1 1 d .
H42A H 0.9327 -0.0123 0.1439 0.081 Uiso 1 1 calc R
C423 C 0.9319(6) -0.0567(3) 0.1139(5) 0.108(5) Uani 1 1 d .
H42B H 0.9764 -0.0625 0.1386 0.130 Uiso 1 1 calc R
C424 C 0.8924(6) -0.0780(3) 0.0772(5) 0.110(7) Uani 1 1 d .
H42C H 0.9072 -0.0996 0.0782 0.133 Uiso 1 1 calc R
C425 C 0.8324(6) -0.0685(3) 0.0395(4) 0.099(5) Uani 1 1 d .
H42D H 0.8056 -0.0837 0.0138 0.119 Uiso 1 1 calc R
C426 C 0.8093(6) -0.0400(3) 0.0361(4) 0.099(5) Uani 1 1 d .
H42E H 0.7670 -0.0342 0.0078 0.119 Uiso 1 1 calc R
C427 C 0.7341(5) 0.0311(3) 0.0225(3) 0.057(3) Uani 1 1 d U
C428 C 0.7237(5) 0.0440(3) -0.0190(4) 0.069(3) Uani 1 1 d U
H42F H 0.7595 0.0501 -0.0201 0.083 Uiso 1 1 calc R
C429 C 0.6595(6) 0.0479(3) -0.0590(4) 0.095(4) Uani 1 1 d U
H42G H 0.6510 0.0548 -0.0891 0.114 Uiso 1 1 calc R
C430 C 0.6048(5) 0.0418(3) -0.0571(4) 0.073(4) Uani 1 1 d .
H43A H 0.5612 0.0470 -0.0844 0.088 Uiso 1 1 calc R
C431 C 0.6150(4) 0.0290(3) -0.0169(3) 0.054(3) Uani 1 1 d .
H43B H 0.5794 0.0242 -0.0151 0.064 Uiso 1 1 calc R
C432 C 0.6808(5) 0.0228(2) 0.0227(4) 0.058(3) Uani 1 1 d .
H43C H 0.6890 0.0123 0.0510 0.069 Uiso 1 1 calc R
C433 C 1.1397(4) 0.2536(2) 0.3818(3) 0.037(3) Uani 1 1 d .
C434 C 1.1165(4) 0.2515(2) 0.4114(3) 0.045(3) Uani 1 1 d .
H43D H 1.0780 0.2628 0.4031 0.054 Uiso 1 1 calc R
C435 C 1.1518(4) 0.2327(2) 0.4515(3) 0.039(3) Uani 1 1 d .
H43E H 1.1386 0.2319 0.4728 0.047 Uiso 1 1 calc R
C436 C 1.2073(5) 0.2142(3) 0.4643(3) 0.058(3) Uani 1 1 d .
H43F H 1.2289 0.2000 0.4919 0.069 Uiso 1 1 calc R
C437 C 1.2291(4) 0.2172(2) 0.4358(3) 0.035(3) Uani 1 1 d .
H43G H 1.2674 0.2058 0.4440 0.042 Uiso 1 1 calc R
C438 C 1.1953(4) 0.2365(2) 0.3957(3) 0.033(2) Uani 1 1 d U
H43H H 1.2110 0.2384 0.3761 0.040 Uiso 1 1 calc R
C439 C 1.1290(3) 0.3184(2) 0.3409(3) 0.029(2) Uani 1 1 d U
C440 C 1.1833(4) 0.3273(2) 0.3893(4) 0.056(4) Uani 1 1 d .
H44A H 1.2062 0.3107 0.4133 0.067 Uiso 1 1 calc R
C441 C 1.2032(5) 0.3591(3) 0.4022(4) 0.078(5) Uani 1 1 d .
H44B H 1.2337 0.3658 0.4352 0.094 Uiso 1 1 calc R
C442 C 1.1760(5) 0.3801(3) 0.3641(4) 0.080(4) Uani 1 1 d U
H44C H 1.1912 0.4021 0.3716 0.095 Uiso 1 1 calc R
C443 C 1.1262(5) 0.3726(2) 0.3132(4) 0.069(3) Uani 1 1 d .
H44D H 1.1124 0.3888 0.2888 0.082 Uiso 1 1 calc R
C444 C 1.0992(5) 0.3422(2) 0.3007(4) 0.067(4) Uani 1 1 d .
H44E H 1.0634 0.3367 0.2682 0.081 Uiso 1 1 calc R
P50 P 0.98391(12) 0.06369(7) 0.10709(10) 0.0526(9) Uani 1 1 d .
P51 P 0.48125(11) 0.09739(6) 0.01822(9) 0.0364(8) Uani 1 1 d .
N50 N 0.8659(3) 0.1092(2) 0.0508(3) 0.055(3) Uani 1 1 d .
N51 N 0.6302(3) 0.09944(15) 0.0760(2) 0.0259(19) Uani 1 1 d .
C501 C 0.9572(5) 0.0915(3) 0.0542(3) 0.060(3) Uani 1 1 d U
C502 C 0.9025(4) 0.1106(3) 0.0310(3) 0.047(3) Uani 1 1 d U
C503 C 0.8853(5) 0.1293(3) -0.0100(3) 0.068(4) Uani 1 1 d .
H50A H 0.8451 0.1413 -0.0276 0.081 Uiso 1 1 calc R
C504 C 0.9255(6) 0.1303(3) -0.0250(4) 0.082(5) Uani 1 1 d .
H50B H 0.9120 0.1434 -0.0527 0.098 Uiso 1 1 calc R
C505 C 0.9847(6) 0.1135(3) -0.0025(4) 0.091(4) Uani 1 1 d U
H50C H 1.0126 0.1162 -0.0127 0.109 Uiso 1 1 calc R
C506 C 1.0019(4) 0.0921(3) 0.0363(3) 0.062(3) Uani 1 1 d U
H50D H 1.0397 0.0784 0.0509 0.074 Uiso 1 1 calc R
C507 C 0.8417(4) 0.1355(3) 0.0505(3) 0.054(3) Uani 1 1 d .
H50E H 0.8532 0.1542 0.0402 0.065 Uiso 1 1 calc R
C508 C 0.7946(4) 0.1413(3) 0.0651(3) 0.043(3) Uani 1 1 d .
C509 C 0.7605(4) 0.1175(2) 0.0646(3) 0.035(3) Uani 1 1 d .
H50F H 0.7623 0.0963 0.0537 0.042 Uiso 1 1 calc R
C510 C 0.7218(4) 0.1231(2) 0.0801(3) 0.032(3) Uani 1 1 d .
C511 C 0.7213(4) 0.1553(2) 0.0983(3) 0.037(3) Uani 1 1 d .
H51A H 0.6959 0.1598 0.1102 0.044 Uiso 1 1 calc R
C512 C 0.7598(4) 0.1791(2) 0.0973(3) 0.043(3) Uani 1 1 d .
H51B H 0.7602 0.2005 0.1085 0.051 Uiso 1 1 calc R
C513 C 0.7960(4) 0.1732(3) 0.0814(3) 0.044(3) Uani 1 1 d .
H51C H 0.8221 0.1900 0.0810 0.053 Uiso 1 1 calc R
C514 C 0.6840(4) 0.0969(2) 0.0800(3) 0.033(3) Uani 1 1 d .
H51D H 0.7006 0.0754 0.0832 0.040 Uiso 1 1 calc R
C515 C 0.6055(4) 0.0675(2) 0.0805(3) 0.043(3) Uani 1 1 d U
C516 C 0.5364(5) 0.0617(2) 0.0500(3) 0.044(3) Uani 1 1 d .
C517 C 0.5171(5) 0.0302(3) 0.0509(4) 0.084(5) Uani 1 1 d .
H51E H 0.4718 0.0242 0.0300 0.101 Uiso 1 1 calc R
C518 C 0.5635(6) 0.0075(3) 0.0819(4) 0.077(5) Uani 1 1 d .
H51F H 0.5489 -0.0143 0.0799 0.092 Uiso 1 1 calc R
C519 C 0.6253(4) 0.0134(2) 0.1136(3) 0.052(3) Uani 1 1 d .
H51G H 0.6543 -0.0026 0.1367 0.062 Uiso 1 1 calc R
C520 C 0.6472(4) 0.0434(2) 0.1127(3) 0.042(3) Uani 1 1 d .
H52A H 0.6930 0.0481 0.1350 0.051 Uiso 1 1 calc R
C521 C 0.4210(4) 0.0980(2) 0.0329(3) 0.043(3) Uani 1 1 d U
C522 C 0.3929(5) 0.1279(3) 0.0310(3) 0.056(4) Uani 1 1 d .
H52B H 0.4067 0.1467 0.0228 0.067 Uiso 1 1 calc R
C523 C 0.3463(4) 0.1320(3) 0.0401(3) 0.049(3) Uani 1 1 d U
H52C H 0.3243 0.1523 0.0346 0.059 Uiso 1 1 calc R
C524 C 0.3337(5) 0.1051(3) 0.0576(4) 0.089(4) Uani 1 1 d U
H52D H 0.3017 0.1070 0.0640 0.106 Uiso 1 1 calc R
C525 C 0.3652(5) 0.0752(3) 0.0666(4) 0.080(4) Uani 1 1 d U
H52E H 0.3563 0.0573 0.0800 0.096 Uiso 1 1 calc R
C526 C 0.4113(5) 0.0720(3) 0.0549(4) 0.076(4) Uani 1 1 d .
H52F H 0.4354 0.0522 0.0622 0.092 Uiso 1 1 calc R
C527 C 0.4300(5) 0.0857(2) -0.0472(3) 0.044(3) Uani 1 1 d .
C528 C 0.4656(6) 0.0840(2) -0.0687(4) 0.077(4) Uani 1 1 d .
H52G H 0.5123 0.0858 -0.0496 0.092 Uiso 1 1 calc R
C529 C 0.4261(6) 0.0795(2) -0.1202(4) 0.074(4) Uani 1 1 d .
H52H H 0.4466 0.0785 -0.1366 0.089 Uiso 1 1 calc R
C530 C 0.3576(5) 0.0764(3) -0.1473(4) 0.075(5) Uani 1 1 d .
H53A H 0.3317 0.0740 -0.1818 0.090 Uiso 1 1 calc R
C531 C 0.3244(5) 0.0770(2) -0.1214(4) 0.059(4) Uani 1 1 d .
H53B H 0.2783 0.0736 -0.1389 0.070 Uiso 1 1 calc R
C532 C 0.3632(5) 0.0826(2) -0.0725(4) 0.064(4) Uani 1 1 d .
H53C H 0.3436 0.0843 -0.0556 0.076 Uiso 1 1 calc R
C533 C 1.0630(5) 0.0789(3) 0.1646(4) 0.058(3) Uani 1 1 d U
C534 C 1.0718(5) 0.0657(3) 0.2058(4) 0.072(4) Uani 1 1 d .
H53D H 1.0429 0.0505 0.2057 0.087 Uiso 1 1 calc R
C535 C 1.1311(6) 0.0784(3) 0.2482(4) 0.087(4) Uani 1 1 d .
H53E H 1.1418 0.0719 0.2792 0.104 Uiso 1 1 calc R
C536 C 1.1749(5) 0.0997(3) 0.2481(5) 0.086(5) Uani 1 1 d .
H53F H 1.2143 0.1056 0.2787 0.104 Uiso 1 1 calc R
C537 C 1.1636(6) 0.1128(4) 0.2052(5) 0.101(5) Uani 1 1 d .
H53G H 1.1920 0.1280 0.2047 0.122 Uiso 1 1 calc R
C538 C 1.1056(5) 0.1006(3) 0.1637(5) 0.085(5) Uani 1 1 d .
H53H H 1.0940 0.1074 0.1327 0.102 Uiso 1 1 calc R
C539 C 1.0073(5) 0.0270(3) 0.0927(4) 0.089(3) Uani 1 1 d U
C540 C 1.0735(5) 0.0127(3) 0.1271(5) 0.100(4) Uani 1 1 d U
H54A H 1.1075 0.0235 0.1562 0.120 Uiso 1 1 calc R
C541 C 1.0829(8) -0.0199(4) 0.1127(6) 0.141(8) Uani 1 1 d .
H54B H 1.1221 -0.0321 0.1343 0.169 Uiso 1 1 calc R
C542 C 1.0350(6) -0.0317(4) 0.0685(5) 0.119(5) Uani 1 1 d .
H54C H 1.0462 -0.0512 0.0596 0.143 Uiso 1 1 calc R
C543 C 0.9707(6) -0.0201(3) 0.0331(5) 0.107(4) Uani 1 1 d U
H54D H 0.9390 -0.0317 0.0040 0.128 Uiso 1 1 calc R
C544 C 0.9579(5) 0.0116(3) 0.0455(4) 0.097(3) Uani 1 1 d U
H54E H 0.9172 0.0225 0.0229 0.116 Uiso 1 1 calc R
P60 P 0.54288(10) 0.16656(6) -0.02445(8) 0.0283(7) Uani 1 1 d .
P61 P 0.43776(10) 0.25759(6) 0.23449(8) 0.0308(7) Uani 1 1 d .
N60 N 0.5747(3) 0.18213(16) 0.0738(2) 0.037(2) Uani 1 1 d .
N61 N 0.4240(3) 0.19963(16) 0.1731(2) 0.0244(19) Uani 1 1 d .
C601 C 0.5935(4) 0.2031(2) 0.0127(3) 0.038(3) Uani 1 1 d .
C602 C 0.5996(4) 0.2079(2) 0.0585(3) 0.033(2) Uani 1 1 d U
C603 C 0.6365(4) 0.23229(19) 0.0868(3) 0.024(2) Uani 1 1 d .
H60A H 0.6437 0.2351 0.1175 0.029 Uiso 1 1 calc R
C604 C 0.6644(4) 0.2534(2) 0.0734(3) 0.045(3) Uani 1 1 d U
H60B H 0.6888 0.2713 0.0944 0.055 Uiso 1 1 calc R
C605 C 0.6592(4) 0.2503(2) 0.0297(3) 0.042(3) Uani 1 1 d .
H60C H 0.6813 0.2646 0.0216 0.051 Uiso 1 1 calc R
C606 C 0.6196(3) 0.22481(18) -0.0007(3) 0.0216(16) Uani 1 1 d U
H60D H 0.6109 0.2228 -0.0320 0.026 Uiso 1 1 calc R
C607 C 0.5598(4) 0.1904(2) 0.1019(3) 0.027(2) Uani 1 1 d .
H60E H 0.5597 0.2132 0.1075 0.033 Uiso 1 1 calc R
C608 C 0.5425(3) 0.16847(19) 0.1267(2) 0.017(2) Uani 1 1 d .
C609 C 0.5021(3) 0.17940(19) 0.1363(3) 0.020(2) Uani 1 1 d U
H60F H 0.4855 0.2011 0.1274 0.023 Uiso 1 1 calc R
C610 C 0.4829(3) 0.1583(2) 0.1606(3) 0.021(2) Uani 1 1 d .
C611 C 0.5048(3) 0.12723(19) 0.1703(3) 0.027(2) Uani 1 1 d .
H61A H 0.4907 0.1128 0.1845 0.033 Uiso 1 1 calc R
C612 C 0.5460(4) 0.11630(19) 0.1604(3) 0.027(3) Uani 1 1 d U
H61B H 0.5617 0.0944 0.1682 0.032 Uiso 1 1 calc R
C613 C 0.5657(4) 0.1367(2) 0.1390(3) 0.043(3) Uani 1 1 d .
H61C H 0.5956 0.1290 0.1325 0.051 Uiso 1 1 calc R
C614 C 0.4371(4) 0.1695(2) 0.1712(3) 0.029(3) Uani 1 1 d .
H61D H 0.4155 0.1532 0.1771 0.034 Uiso 1 1 calc R
C615 C 0.3654(3) 0.20536(19) 0.1735(3) 0.020(2) Uani 1 1 d U
C616 C 0.3656(4) 0.2302(2) 0.1997(3) 0.034(3) Uani 1 1 d .
C617 C 0.3118(4) 0.2356(2) 0.1997(3) 0.029(2) Uani 1 1 d U
H61E H 0.3098 0.2540 0.2161 0.035 Uiso 1 1 calc R
C618 C 0.2591(4) 0.2130(2) 0.1743(3) 0.040(3) Uani 1 1 d .
H61F H 0.2224 0.2149 0.1757 0.048 Uiso 1 1 calc R
C619 C 0.2611(4) 0.1883(2) 0.1478(3) 0.043(3) Uani 1 1 d .
H61G H 0.2254 0.1733 0.1305 0.052 Uiso 1 1 calc R
C620 C 0.3134(4) 0.1851(2) 0.1461(3) 0.0311(17) Uani 1 1 d U
H62A H 0.3136 0.1689 0.1259 0.037 Uiso 1 1 calc R
C621 C 0.4016(4) 0.2976(2) 0.2350(4) 0.046(3) Uani 1 1 d .
C622 C 0.3712(4) 0.3171(2) 0.1925(4) 0.059(3) Uani 1 1 d .
H62B H 0.3690 0.3097 0.1649 0.071 Uiso 1 1 calc R
C623 C 0.3443(5) 0.3475(3) 0.1913(4) 0.071(4) Uani 1 1 d .
H62C H 0.3247 0.3613 0.1633 0.085 Uiso 1 1 calc R
C624 C 0.3469(5) 0.3566(3) 0.2301(4) 0.066(4) Uani 1 1 d U
H62D H 0.3298 0.3774 0.2300 0.079 Uiso 1 1 calc R
C625 C 0.3734(4) 0.3370(3) 0.2699(3) 0.068(4) Uani 1 1 d .
H62E H 0.3725 0.3443 0.2962 0.081 Uiso 1 1 calc R
C626 C 0.4011(5) 0.3073(3) 0.2739(3) 0.068(4) Uani 1 1 d .
H62F H 0.4190 0.2939 0.3021 0.082 Uiso 1 1 calc R
C627 C 0.4810(4) 0.2430(2) 0.2980(3) 0.034(3) Uani 1 1 d .
C628 C 0.4563(4) 0.2180(2) 0.3118(3) 0.028(2) Uani 1 1 d U
H62G H 0.4156 0.2078 0.2876 0.033 Uiso 1 1 calc R
C629 C 0.4896(4) 0.2083(3) 0.3587(4) 0.059(3) Uani 1 1 d U
H62H H 0.4718 0.1921 0.3681 0.071 Uiso 1 1 calc R
C630 C 0.5533(4) 0.2232(2) 0.3947(3) 0.0418(18) Uani 1 1 d U
H63A H 0.5781 0.2168 0.4281 0.050 Uiso 1 1 calc R
C631 C 0.5771(4) 0.2467(2) 0.3797(3) 0.044(3) Uani 1 1 d U
H63B H 0.6200 0.2550 0.4036 0.053 Uiso 1 1 calc R
C632 C 0.5441(3) 0.2594(2) 0.3328(3) 0.037(3) Uani 1 1 d .
H63C H 0.5607 0.2768 0.3242 0.044 Uiso 1 1 calc R
C633 C 0.5700(3) 0.1569(2) -0.0624(3) 0.030(2) Uani 1 1 d .
C634 C 0.6353(4) 0.1551(3) -0.0440(3) 0.057(3) Uani 1 1 d .
H63D H 0.6670 0.1604 -0.0105 0.068 Uiso 1 1 calc R
C635 C 0.6576(5) 0.1462(3) -0.0705(4) 0.058(4) Uani 1 1 d .
H63E H 0.7035 0.1467 -0.0564 0.069 Uiso 1 1 calc R
C636 C 0.6121(5) 0.1362(3) -0.1191(3) 0.061(4) Uani 1 1 d .
H63F H 0.6269 0.1288 -0.1378 0.073 Uiso 1 1 calc R
C637 C 0.5463(5) 0.1371(3) -0.1393(3) 0.067(4) Uani 1 1 d .
H63G H 0.5152 0.1313 -0.1727 0.081 Uiso 1 1 calc R
C638 C 0.5234(5) 0.1468(3) -0.1107(3) 0.061(4) Uani 1 1 d .
H63H H 0.4777 0.1462 -0.1244 0.073 Uiso 1 1 calc R
C639 C 0.4578(4) 0.1837(3) -0.0695(3) 0.043(3) Uani 1 1 d U
C640 C 0.4531(5) 0.2164(3) -0.0882(4) 0.076(4) Uani 1 1 d .
H64A H 0.4914 0.2286 -0.0782 0.091 Uiso 1 1 calc R
C641 C 0.3896(5) 0.2289(3) -0.1217(4) 0.071(3) Uani 1 1 d U
H64B H 0.3842 0.2509 -0.1329 0.085 Uiso 1 1 calc R
C642 C 0.3357(5) 0.2102(3) -0.1382(4) 0.066(4) Uani 1 1 d .
H64C H 0.2934 0.2181 -0.1642 0.079 Uiso 1 1 calc R
C643 C 0.3404(4) 0.1813(3) -0.1192(3) 0.050(3) Uani 1 1 d U
H64D H 0.3011 0.1700 -0.1293 0.060 Uiso 1 1 calc R
C644 C 0.4019(4) 0.1666(2) -0.0843(3) 0.043(3) Uani 1 1 d .
H64E H 0.4045 0.1454 -0.0716 0.052 Uiso 1 1 calc R

loop_
_atom_site_aniso_label
_atom_site_aniso_U_11
_atom_site_aniso_U_22
_atom_site_aniso_U_33
_atom_site_aniso_U_23
_atom_site_aniso_U_13
_atom_site_aniso_U_12
Cu1 0.0346(4) 0.0330(6) 0.0343(5) 0.0071(4) 0.0254(4) 0.0030(5)
Cu2 0.0346(5) 0.0253(6) 0.0379(5) 0.0044(4) 0.0254(4) 0.0033(5)
Cu3 0.0265(4) 0.0266(6) 0.0190(4) 0.0007(4) 0.0155(3) 0.0040(4)
Cu4 0.0371(5) 0.0402(7) 0.0331(5) 0.0000(5) 0.0269(4) -0.0021(5)
Cu5 0.0428(5) 0.0526(8) 0.0395(5) -0.0049(5) 0.0277(4) -0.0064(6)
Cu6 0.0323(5) 0.0274(6) 0.0278(5) -0.0003(4) 0.0187(4) -0.0069(5)
P10 0.0284(11) 0.0254(13) 0.0346(12) 0.0084(10) 0.0152(9) 0.0083(10)
N10 0.023(3) 0.029(4) 0.033(3) -0.013(3) 0.019(2) -0.011(3)
P11 0.0547(12) 0.0370(15) 0.0474(12) 0.0100(11) 0.0369(10) 0.0070(12)
N11 0.019(3) 0.070(5) 0.012(3) 0.003(3) 0.007(2) -0.002(4)
C101 0.029(4) 0.067(7) 0.036(4) -0.004(4) 0.024(3) 0.011(5)
C102 0.009(4) 0.048(6) 0.028(4) -0.006(4) -0.002(3) -0.004(4)
C103 0.040(5) 0.037(6) 0.031(5) -0.017(4) 0.011(4) 0.005(5)
C104 0.061(5) 0.066(7) 0.049(5) -0.031(5) 0.039(4) -0.047(5)
C105 0.045(4) 0.038(5) 0.070(5) 0.031(4) 0.038(4) 0.000(4)
C106 0.053(4) 0.036(5) 0.053(4) 0.028(4) 0.045(3) 0.022(4)
C107 0.037(4) 0.020(5) 0.034(4) -0.006(4) 0.015(3) 0.014(4)
C108 0.032(3) 0.033(4) 0.019(3) 0.005(3) 0.012(3) -0.002(3)
C109 0.034(3) 0.033(4) 0.017(3) -0.005(3) 0.017(2) 0.001(3)
C110 0.031(3) 0.024(4) 0.029(3) -0.001(3) 0.023(2) -0.007(3)
C111 0.045(3) 0.040(4) 0.025(3) 0.008(3) 0.025(2) -0.001(3)
C112 0.042(3) 0.048(4) 0.033(3) 0.005(3) 0.031(2) 0.015(3)
C113 0.037(3) 0.039(4) 0.031(3) 0.015(3) 0.022(3) 0.006(3)
C114 0.037(3) 0.033(4) 0.016(3) 0.003(3) 0.022(2) 0.005(3)
C115 0.046(4) 0.021(4) 0.055(4) 0.006(4) 0.025(3) 0.012(4)
C116 0.083(4) 0.038(5) 0.046(4) 0.014(4) 0.059(3) 0.022(4)
C117 0.094(5) 0.029(5) 0.058(4) 0.009(4) 0.065(3) 0.023(4)
C118 0.103(5) 0.021(5) 0.139(6) 0.010(5) 0.107(4) 0.005(5)
C119 0.132(6) 0.057(7) 0.095(5) -0.006(5) 0.102(4) -0.019(6)
C120 0.057(4) 0.027(5) 0.028(4) 0.005(4) 0.031(3) 0.020(4)
C121 0.053(4) 0.049(5) 0.046(4) 0.022(4) 0.033(3) -0.008(4)
C122 0.050(7) 0.058(8) 0.058(7) -0.001(6) 0.004(6) 0.001(6)
C123 0.078(9) 0.047(8) 0.096(10) 0.014(7) 0.003(8) 0.012(7)
C124 0.051(7) 0.076(8) 0.088(8) 0.059(7) 0.011(6) -0.009(7)
C125 0.041(6) 0.148(13) 0.056(7) 0.013(8) 0.022(5) 0.007(8)
C126 0.111(6) 0.074(8) 0.083(6) 0.020(5) 0.082(5) 0.004(7)
C127 0.066(4) 0.039(5) 0.047(4) 0.027(4) 0.050(3) 0.028(4)
C128 0.050(4) 0.028(5) 0.090(6) 0.014(5) 0.052(4) -0.003(4)
C129 0.062(5) 0.017(5) 0.074(6) 0.019(4) 0.033(4) 0.008(5)
C130 0.099(5) 0.022(5) 0.137(6) 0.024(5) 0.104(4) 0.018(5)
C131 0.093(5) 0.056(6) 0.075(4) 0.048(4) 0.073(3) 0.031(5)
C132 0.055(4) 0.046(6) 0.087(5) 0.002(5) 0.057(4) 0.019(4)
C133 0.028(3) 0.023(4) 0.038(3) 0.002(3) 0.009(3) -0.007(3)
C134 0.031(4) 0.110(9) 0.055(5) -0.025(6) 0.029(4) 0.014(6)
C135 0.086(5) 0.109(6) 0.062(5) -0.036(5) 0.026(4) 0.025(5)
C136 0.090(5) 0.092(5) 0.061(4) -0.031(4) 0.020(4) 0.023(4)
C137 0.082(5) 0.074(5) 0.057(4) 0.007(4) 0.012(4) 0.009(4)
C138 0.073(5) 0.059(5) 0.029(4) 0.010(4) 0.024(4) 0.030(5)
C139 0.060(3) 0.025(4) 0.081(4) 0.018(3) 0.055(3) 0.014(3)
C140 0.074(4) 0.032(4) 0.079(4) 0.018(4) 0.035(3) 0.014(4)
C141 0.088(5) 0.048(4) 0.097(5) 0.021(4) 0.031(4) 0.016(4)
C142 0.085(4) 0.040(4) 0.105(4) 0.028(4) 0.051(4) 0.012(4)
C143 0.088(4) 0.039(4) 0.105(4) 0.015(4) 0.053(4) 0.001(4)
C144 0.079(4) 0.038(4) 0.091(4) 0.012(4) 0.055(3) 0.014(4)
P20 0.0314(10) 0.0353(15) 0.0509(12) 0.0047(11) 0.0284(9) -0.0025(11)
P21 0.0332(9) 0.0302(13) 0.0244(9) 0.0003(9) 0.0225(7) 0.0064(10)
N20 0.034(3) 0.026(4) 0.012(3) 0.010(3) 0.015(2) 0.019(3)
N21 0.031(3) 0.023(3) 0.018(2) -0.012(2) 0.0148(19) -0.009(3)
C201 0.048(4) 0.024(5) 0.022(4) -0.005(3) 0.027(3) -0.001(4)
C202 0.012(4) 0.049(6) 0.015(4) 0.003(4) 0.000(3) 0.006(4)
C203 0.029(4) 0.052(6) 0.033(4) -0.027(4) 0.018(3) -0.025(4)
C204 0.047(2) 0.045(2) 0.043(2) -0.0055(19) 0.0276(14) 0.001(2)
C205 0.069(5) 0.065(7) 0.085(5) -0.018(5) 0.066(4) -0.004(5)
C206 0.046(4) 0.086(8) 0.060(5) 0.025(5) 0.047(3) 0.021(5)
C207 0.060(5) 0.028(5) 0.024(4) 0.016(4) 0.029(3) 0.013(4)
C208 0.012(3) 0.025(4) 0.027(3) -0.003(3) 0.008(3) -0.009(3)
C209 0.016(3) 0.016(4) 0.023(3) 0.002(3) 0.016(3) 0.005(3)
C210 0.008(4) 0.040(6) 0.037(5) 0.008(4) 0.004(3) -0.002(4)
C211 0.020(2) 0.026(2) 0.026(2) 0.0028(18) 0.0121(13) -0.0026(18)
C212 0.027(4) 0.043(6) 0.013(4) -0.008(4) 0.006(3) -0.010(4)
C213 0.035(4) 0.013(4) 0.031(4) -0.009(3) 0.017(3) -0.001(4)
C214 0.056(4) 0.021(5) 0.056(5) -0.010(4) 0.043(4) -0.008(4)
C215 0.029(3) 0.034(4) 0.016(3) 0.000(3) 0.018(2) -0.003(3)
C216 0.051(5) 0.046(6) 0.018(4) 0.011(4) 0.020(3) -0.003(5)
C217 0.036(4) 0.020(5) 0.055(4) -0.005(4) 0.036(3) -0.002(4)
C218 0.056(4) 0.030(4) 0.055(4) 0.017(4) 0.033(3) -0.002(4)
C219 0.064(4) 0.038(4) 0.049(3) 0.001(3) 0.042(3) -0.003(4)
C220 0.061(4) 0.048(5) 0.049(3) 0.010(3) 0.046(3) -0.009(4)
C221 0.023(3) 0.028(4) 0.006(3) -0.002(3) 0.005(2) -0.002(3)
C222 0.019(4) 0.048(5) 0.011(4) 0.010(4) 0.001(3) 0.012(4)
C223 0.060(4) 0.056(6) 0.029(4) -0.002(4) 0.039(3) -0.003(4)
C224 0.038(5) 0.033(5) 0.035(5) 0.013(4) 0.013(4) -0.008(5)
C225 0.039(4) 0.021(5) 0.057(5) 0.015(4) 0.029(4) 0.008(4)
C226 0.036(4) 0.034(5) 0.041(4) 0.017(4) 0.033(3) 0.013(4)
C227 0.025(2) 0.031(2) 0.027(2) -0.0002(18) 0.0169(13) 0.0045(19)
C228 0.021(4) 0.072(7) 0.021(4) 0.009(4) 0.014(3) 0.026(4)
C229 0.035(3) 0.052(5) 0.033(4) 0.010(4) 0.022(3) 0.028(4)
C230 0.014(3) 0.037(4) 0.026(3) 0.010(3) 0.011(2) 0.001(3)
C231 0.032(5) 0.044(6) 0.050(6) 0.004(5) 0.014(4) -0.002(5)
C232 0.026(3) 0.044(5) 0.032(3) 0.002(3) 0.025(2) 0.005(3)
C233 0.012(3) 0.067(3) 0.086(3) -0.002(3) 0.015(3) -0.011(3)
C234 0.020(3) 0.074(4) 0.092(3) -0.007(3) 0.021(3) -0.012(3)
C235 0.029(3) 0.076(4) 0.094(4) -0.005(3) 0.015(3) -0.008(3)
C236 0.029(3) 0.072(4) 0.099(4) -0.007(3) 0.008(3) -0.003(3)
C237 0.024(3) 0.072(4) 0.099(4) -0.002(3) 0.004(3) -0.001(3)
C238 0.017(3) 0.068(4) 0.090(4) -0.007(3) 0.008(3) -0.004(3)
C239 0.090(3) 0.049(4) 0.122(4) 0.034(3) 0.096(3) 0.015(4)
C240 0.098(4) 0.067(5) 0.141(4) 0.043(4) 0.081(4) 0.008(4)
C241 0.111(5) 0.087(5) 0.148(5) 0.050(4) 0.075(4) 0.004(4)
C242 0.114(4) 0.085(5) 0.142(5) 0.042(4) 0.093(4) 0.012(4)
C243 0.108(4) 0.072(5) 0.133(4) 0.029(4) 0.096(3) 0.022(4)
C244 0.097(3) 0.052(4) 0.117(4) 0.028(4) 0.100(3) 0.023(4)
P30 0.0282(9) 0.0318(13) 0.0246(9) -0.0055(9) 0.0200(7) -0.0043(10)
P31 0.0351(10) 0.0470(16) 0.0253(10) 0.0038(10) 0.0205(8) 0.0008(12)
N30 0.011(3) 0.022(4) 0.020(3) -0.006(3) 0.001(2) 0.000(3)
N31 0.035(3) 0.077(6) 0.016(3) -0.012(3) 0.019(2) -0.005(4)
C301 0.004(3) 0.019(5) 0.040(5) 0.004(4) 0.004(3) -0.003(3)
C302 0.014(4) 0.026(5) 0.020(4) 0.004(4) -0.006(3) -0.005(4)
C303 0.037(4) 0.049(6) 0.015(4) -0.002(4) 0.010(3) -0.003(5)
C304 0.055(4) 0.006(4) 0.044(4) 0.007(3) 0.034(3) 0.004(4)
C305 0.038(4) 0.018(4) 0.033(4) 0.002(3) 0.022(3) 0.016(3)
C306 0.038(4) 0.053(6) 0.030(4) -0.023(4) 0.030(3) -0.016(4)
C307 0.027(4) 0.008(4) 0.033(4) -0.003(3) 0.020(3) -0.004(3)
C308 0.026(4) 0.047(6) 0.024(4) -0.017(4) 0.015(3) -0.008(4)
C309 0.051(4) 0.010(4) 0.035(4) 0.001(3) 0.031(3) 0.006(4)
C310 0.037(4) 0.029(5) 0.037(4) 0.020(4) 0.026(3) 0.008(4)
C311 0.048(4) 0.029(5) 0.012(3) -0.001(3) 0.018(3) 0.004(4)
C312 0.016(4) 0.024(5) 0.026(4) 0.011(4) 0.000(3) 0.004(4)
C313 0.034(2) 0.035(2) 0.032(2) 0.0051(19) 0.0206(14) -0.0006(19)
C314 0.029(2) 0.027(2) 0.023(2) 0.0024(18) 0.0171(13) -0.0006(19)
C315 0.040(4) 0.049(6) 0.025(4) -0.016(4) 0.019(3) -0.010(5)
C316 0.034(4) 0.026(4) 0.019(3) -0.013(3) 0.010(3) 0.000(3)
C317 0.019(4) 0.065(7) 0.042(5) 0.021(5) 0.017(3) 0.003(5)
C318 0.010(4) 0.081(8) 0.057(6) 0.002(6) 0.012(4) -0.016(5)
C319 0.027(4) 0.032(6) 0.060(6) -0.003(5) 0.019(4) 0.010(4)
C320 0.028(4) 0.045(6) 0.032(4) 0.032(4) 0.019(3) 0.024(4)
C321 0.018(3) 0.028(5) 0.018(3) 0.011(3) 0.009(3) -0.008(3)
C322 0.034(4) 0.042(6) 0.031(4) -0.012(4) 0.026(3) -0.019(4)
C323 0.047(7) 0.027(6) 0.068(8) -0.007(6) -0.012(6) -0.008(6)
C324 0.032(4) 0.070(7) 0.027(4) 0.025(4) 0.014(3) -0.009(5)
C325 0.040(4) 0.046(6) 0.029(4) 0.014(4) 0.020(3) 0.010(5)
C326 0.046(4) 0.067(6) 0.016(3) 0.011(4) 0.023(3) -0.002(5)
C327 0.0288(8) 0.0290(9) 0.0285(8) 0.0009(7) 0.0171(5) -0.0010(7)
C328 0.022(3) 0.074(7) 0.026(4) -0.010(4) 0.019(3) -0.024(4)
C329 0.071(4) 0.088(7) 0.084(5) -0.024(5) 0.074(3) -0.032(5)
C330 0.057(4) 0.049(5) 0.055(4) 0.002(4) 0.039(3) -0.028(4)
C331 0.044(2) 0.048(2) 0.044(2) 0.0053(19) 0.0277(14) -0.006(2)
C332 0.057(4) 0.032(6) 0.057(5) -0.006(4) 0.043(4) -0.018(4)
C333 0.035(3) 0.023(5) 0.041(4) -0.008(3) 0.033(3) -0.008(4)
C334 0.031(4) 0.073(7) 0.033(4) -0.010(5) 0.022(3) -0.001(5)
C335 0.033(4) 0.057(7) 0.062(5) -0.011(5) 0.034(4) -0.009(5)
C336 0.044(5) 0.073(7) 0.033(4) 0.004(5) 0.025(4) 0.018(5)
C337 0.054(5) 0.035(6) 0.014(4) 0.018(4) 0.007(4) 0.013(5)
C338 0.036(3) 0.044(5) 0.028(4) 0.016(4) 0.029(3) 0.022(4)
C339 0.022(4) 0.033(5) 0.012(4) -0.012(3) 0.004(3) -0.007(4)
C340 0.027(4) 0.058(7) 0.016(4) -0.012(4) 0.002(4) -0.001(5)
C341 0.060(4) 0.045(5) 0.029(4) -0.016(4) 0.023(3) -0.019(4)
C342 0.013(3) 0.030(4) 0.037(4) -0.003(4) 0.002(3) -0.010(3)
C343 0.031(4) 0.038(5) 0.020(4) -0.001(4) 0.016(3) -0.007(4)
C344 0.027(4) 0.056(6) 0.007(4) 0.008(4) 0.005(3) 0.000(5)
P40 0.0323(10) 0.0375(15) 0.0322(11) 0.0036(10) 0.0226(8) 0.0001(11)
P41 0.0591(14) 0.0492(18) 0.0471(14) -0.0120(12) 0.0331(11) -0.0044(14)
N40 0.030(3) 0.025(4) 0.036(4) 0.000(3) 0.011(3) -0.002(3)
N41 0.039(3) 0.050(5) 0.025(3) 0.004(3) 0.022(3) -0.012(4)
C401 0.040(4) 0.028(5) 0.054(5) 0.005(4) 0.037(3) 0.009(4)
C402 0.038(4) 0.020(4) 0.051(4) 0.013(3) 0.027(3) 0.000(3)
C403 0.019(4) 0.061(7) 0.049(5) 0.026(5) 0.019(4) 0.014(5)
C404 0.047(4) 0.066(7) 0.067(6) 0.022(5) 0.041(4) 0.034(5)
C405 0.039(4) 0.064(7) 0.073(5) 0.007(5) 0.043(4) 0.000(5)
C406 0.049(4) 0.037(6) 0.045(4) -0.007(4) 0.039(3) -0.003(4)
C407 0.006(3) 0.017(4) 0.026(4) -0.010(3) 0.001(3) -0.003(3)
C408 0.026(4) 0.033(4) 0.007(3) 0.007(3) 0.002(3) -0.003(3)
C409 0.009(3) 0.058(6) 0.030(4) 0.018(4) 0.009(3) 0.004(4)
C410 0.015(3) 0.034(5) 0.025(4) -0.010(4) 0.010(3) 0.001(4)
C411 0.043(3) 0.050(5) 0.023(3) 0.001(3) 0.025(3) 0.000(4)
C412 0.038(3) 0.047(5) 0.019(3) -0.002(3) 0.022(3) -0.002(4)
C413 0.022(4) 0.044(6) 0.020(4) 0.004(4) 0.003(3) -0.023(4)
C414 0.027(3) 0.018(4) 0.023(3) -0.006(3) 0.021(3) 0.002(3)
C415 0.054(6) 0.066(7) 0.027(5) 0.028(5) 0.014(4) -0.002(6)
C416 0.067(5) 0.077(8) 0.063(5) -0.010(5) 0.048(4) -0.035(6)
C417 0.071(6) 0.023(5) 0.071(7) 0.007(5) 0.033(5) -0.018(5)
C418 0.104(7) 0.048(7) 0.038(5) 0.026(5) 0.032(5) -0.007(6)
C419 0.152(8) 0.048(7) 0.030(4) -0.008(4) 0.058(5) -0.029(7)
C420 0.061(6) 0.028(6) 0.053(6) -0.005(5) 0.021(5) 0.013(5)
C421 0.081(5) 0.051(7) 0.089(6) -0.008(5) 0.066(4) -0.027(5)
C422 0.046(6) 0.084(9) 0.028(6) -0.021(6) -0.002(5) -0.019(6)
C423 0.125(7) 0.093(11) 0.166(9) -0.006(8) 0.118(6) 0.008(8)
C424 0.096(9) 0.034(7) 0.133(11) -0.035(7) 0.030(8) 0.023(7)
C425 0.092(8) 0.086(8) 0.080(7) -0.072(6) 0.028(6) -0.008(8)
C426 0.090(8) 0.121(10) 0.050(6) -0.036(7) 0.022(6) 0.047(8)
C427 0.055(4) 0.081(5) 0.028(4) -0.034(4) 0.021(3) -0.009(4)
C428 0.061(4) 0.100(5) 0.043(4) -0.017(4) 0.028(3) -0.016(4)
C429 0.088(6) 0.113(6) 0.048(5) -0.024(5) 0.020(5) -0.012(6)
C430 0.041(5) 0.108(10) 0.060(6) -0.014(6) 0.024(5) -0.039(6)
C431 0.042(5) 0.071(8) 0.057(5) 0.003(5) 0.034(4) -0.014(5)
C432 0.071(6) 0.047(7) 0.060(6) -0.015(5) 0.042(5) -0.027(5)
C433 0.038(4) 0.042(6) 0.021(4) 0.002(4) 0.013(3) -0.027(4)
C434 0.042(4) 0.056(6) 0.043(5) 0.029(4) 0.029(3) 0.036(5)
C435 0.057(4) 0.047(6) 0.035(4) -0.021(4) 0.039(3) -0.026(4)
C436 0.082(6) 0.057(7) 0.039(5) -0.021(5) 0.038(4) -0.024(6)
C437 0.024(4) 0.039(6) 0.039(5) -0.002(4) 0.017(3) 0.005(4)
C438 0.027(3) 0.047(5) 0.040(4) -0.008(3) 0.027(3) -0.006(4)
C439 0.021(3) 0.038(5) 0.041(3) -0.002(3) 0.026(2) 0.005(3)
C440 0.038(5) 0.046(6) 0.051(6) 0.016(5) 0.008(5) -0.017(5)
C441 0.069(7) 0.062(8) 0.087(8) 0.014(6) 0.036(6) -0.016(6)
C442 0.070(6) 0.067(7) 0.099(7) -0.044(6) 0.048(5) -0.054(5)
C443 0.116(6) 0.017(5) 0.119(7) 0.018(5) 0.095(5) 0.000(5)
C444 0.085(6) 0.044(7) 0.074(6) 0.012(5) 0.047(5) -0.022(6)
P50 0.0474(12) 0.068(2) 0.0534(13) -0.0217(13) 0.0360(10) -0.0081(14)
P51 0.0261(11) 0.0388(15) 0.0350(12) -0.0012(11) 0.0127(9) -0.0109(11)
N50 0.060(4) 0.042(5) 0.082(5) -0.004(4) 0.053(3) 0.002(4)
N51 0.037(3) 0.021(4) 0.029(3) 0.016(3) 0.025(2) 0.012(3)
C501 0.090(5) 0.064(6) 0.057(4) -0.032(4) 0.060(4) -0.012(5)
C502 0.026(4) 0.085(7) 0.045(4) -0.011(5) 0.029(3) 0.008(5)
C503 0.071(5) 0.116(10) 0.032(4) -0.026(5) 0.039(4) -0.030(6)
C504 0.094(7) 0.110(11) 0.040(6) -0.013(6) 0.039(5) -0.018(8)
C505 0.128(7) 0.116(9) 0.041(5) -0.019(6) 0.057(5) -0.035(7)
C506 0.061(4) 0.076(6) 0.069(4) -0.023(4) 0.050(3) 0.008(4)
C507 0.044(5) 0.082(8) 0.014(4) 0.014(5) 0.004(4) -0.032(6)
C508 0.022(4) 0.077(8) 0.018(4) 0.008(5) 0.005(3) 0.008(5)
C509 0.029(4) 0.045(6) 0.039(4) 0.017(4) 0.025(3) 0.004(4)
C510 0.026(4) 0.033(5) 0.011(4) 0.014(4) -0.003(3) 0.002(4)
C511 0.032(4) 0.046(6) 0.030(4) 0.022(4) 0.016(3) 0.017(4)
C512 0.036(5) 0.033(5) 0.020(5) 0.011(4) -0.005(4) -0.011(5)
C513 0.031(4) 0.064(7) 0.025(4) 0.023(5) 0.011(4) -0.008(5)
C514 0.040(5) 0.033(5) 0.014(4) 0.009(4) 0.009(3) 0.000(4)
C515 0.050(4) 0.062(6) 0.031(4) -0.026(4) 0.032(3) -0.011(5)
C516 0.060(6) 0.019(5) 0.029(5) -0.004(4) 0.013(4) 0.017(5)
C517 0.071(6) 0.057(8) 0.116(9) -0.019(7) 0.050(6) -0.039(6)
C518 0.104(8) 0.023(6) 0.082(7) 0.019(5) 0.043(6) 0.001(6)
C519 0.042(5) 0.037(6) 0.051(6) 0.017(5) 0.013(4) -0.020(5)
C520 0.026(4) 0.063(7) 0.019(4) -0.010(4) 0.003(3) 0.021(5)
C521 0.024(3) 0.047(5) 0.060(4) 0.008(4) 0.027(3) -0.011(4)
C522 0.052(6) 0.053(7) 0.032(5) 0.000(5) 0.007(5) -0.014(6)
C523 0.022(3) 0.079(7) 0.066(5) 0.004(5) 0.036(3) 0.001(4)
C524 0.067(5) 0.108(9) 0.132(7) -0.009(7) 0.081(4) -0.024(6)
C525 0.075(4) 0.114(9) 0.095(5) -0.010(6) 0.075(4) -0.040(6)
C526 0.083(6) 0.076(8) 0.097(7) -0.029(6) 0.068(5) -0.018(6)
C527 0.043(5) 0.019(5) 0.026(5) -0.008(4) -0.004(4) -0.010(5)
C528 0.134(7) 0.032(6) 0.094(7) -0.011(5) 0.084(5) -0.008(6)
C529 0.134(7) 0.054(7) 0.052(5) -0.033(5) 0.066(5) -0.029(6)
C530 0.062(7) 0.066(8) 0.048(7) -0.013(6) 0.005(6) 0.005(7)
C531 0.050(6) 0.040(6) 0.070(7) -0.008(5) 0.026(5) 0.006(5)
C532 0.093(7) 0.039(6) 0.055(6) -0.035(5) 0.041(5) -0.013(6)
C533 0.053(4) 0.064(5) 0.047(4) -0.028(4) 0.023(3) -0.003(4)
C534 0.032(5) 0.125(10) 0.049(6) -0.019(6) 0.018(4) 0.019(6)
C535 0.131(8) 0.084(9) 0.043(6) 0.010(6) 0.050(5) 0.052(7)
C536 0.038(6) 0.040(7) 0.137(10) -0.042(7) 0.026(6) 0.003(5)
C537 0.095(8) 0.130(13) 0.092(8) 0.010(8) 0.062(6) 0.014(9)
C538 0.036(6) 0.070(8) 0.109(10) -0.025(7) 0.020(6) -0.017(6)
C539 0.125(4) 0.092(5) 0.128(4) -0.033(4) 0.119(3) -0.033(4)
C540 0.123(5) 0.095(6) 0.140(5) -0.034(5) 0.110(4) -0.019(5)
C541 0.140(12) 0.097(11) 0.154(12) -0.060(10) 0.069(10) 0.006(10)
C542 0.128(7) 0.110(11) 0.180(9) -0.071(8) 0.124(6) -0.039(8)
C543 0.150(5) 0.100(6) 0.129(5) -0.050(5) 0.114(4) -0.019(5)
C544 0.139(4) 0.099(5) 0.124(4) -0.035(4) 0.117(3) -0.028(4)
P60 0.0239(10) 0.0329(14) 0.0187(10) -0.0010(10) 0.0073(8) -0.0019(11)
P61 0.0231(10) 0.0436(15) 0.0275(10) 0.0039(10) 0.0159(8) 0.0021(11)
N60 0.043(4) 0.023(4) 0.022(4) -0.009(3) 0.007(3) -0.009(4)
N61 0.019(3) 0.029(4) 0.018(3) 0.005(3) 0.007(2) -0.013(3)
C601 0.039(5) 0.042(6) 0.023(4) 0.002(4) 0.011(4) -0.007(5)
C602 0.038(3) 0.029(4) 0.031(3) 0.006(3) 0.021(2) -0.014(3)
C603 0.043(4) 0.022(5) 0.013(3) 0.010(3) 0.020(3) 0.013(4)
C604 0.043(4) 0.028(4) 0.046(4) -0.009(3) 0.016(3) 0.006(3)
C605 0.063(5) 0.018(5) 0.030(5) -0.011(4) 0.018(4) -0.011(4)
C606 0.022(2) 0.020(2) 0.021(2) 0.0051(18) 0.0118(13) -0.0005(18)
C607 0.033(4) 0.028(5) 0.015(4) -0.004(3) 0.011(3) -0.022(4)
C608 0.014(3) 0.024(5) 0.004(3) 0.000(3) 0.000(3) -0.009(3)
C609 0.020(3) 0.010(3) 0.024(3) 0.001(3) 0.010(2) 0.003(3)
C610 0.013(3) 0.034(5) 0.022(3) 0.003(3) 0.014(3) 0.004(4)
C611 0.021(4) 0.019(5) 0.042(4) -0.006(4) 0.018(3) -0.005(4)
C612 0.025(4) 0.008(4) 0.033(4) 0.005(3) 0.008(3) 0.002(4)
C613 0.037(5) 0.059(7) 0.013(4) -0.006(4) 0.004(4) -0.019(5)
C614 0.039(4) 0.021(5) 0.017(4) 0.007(3) 0.012(3) -0.002(4)
C615 0.024(3) 0.020(4) 0.019(3) 0.006(3) 0.015(2) -0.003(3)
C616 0.036(4) 0.041(6) 0.038(4) 0.009(4) 0.030(3) -0.006(4)
C617 0.032(4) 0.045(5) 0.010(3) 0.014(3) 0.012(3) 0.013(4)
C618 0.016(4) 0.068(7) 0.021(4) 0.012(4) 0.002(3) 0.012(5)
C619 0.023(5) 0.036(6) 0.022(5) -0.004(4) -0.015(4) 0.006(5)
C620 0.033(2) 0.035(2) 0.031(2) 0.0020(19) 0.0217(14) -0.0024(19)
C621 0.016(4) 0.021(5) 0.092(6) -0.019(5) 0.025(4) -0.001(4)
C622 0.076(5) 0.045(6) 0.084(6) 0.029(5) 0.063(4) 0.030(5)
C623 0.095(6) 0.054(8) 0.091(6) 0.007(6) 0.070(5) 0.011(6)
C624 0.049(5) 0.041(6) 0.094(7) -0.021(5) 0.034(5) 0.018(5)
C625 0.032(5) 0.138(11) 0.031(5) -0.028(6) 0.018(4) 0.010(6)
C626 0.063(6) 0.090(8) 0.026(5) -0.033(5) 0.013(4) 0.020(6)
C627 0.032(4) 0.041(6) 0.039(4) 0.002(4) 0.027(3) 0.015(4)
C628 0.028(3) 0.033(4) 0.022(3) 0.016(3) 0.014(3) 0.011(3)
C629 0.056(4) 0.061(5) 0.067(5) -0.010(4) 0.039(3) 0.023(4)
C630 0.043(2) 0.042(2) 0.042(2) -0.0066(19) 0.0254(14) 0.0065(19)
C631 0.035(4) 0.049(5) 0.051(4) -0.019(4) 0.026(3) 0.015(4)
C632 0.022(3) 0.054(6) 0.045(4) -0.025(4) 0.026(3) -0.004(4)
C633 0.017(3) 0.043(6) 0.037(4) 0.008(4) 0.020(3) -0.003(4)
C634 0.055(5) 0.090(8) 0.024(4) -0.029(5) 0.023(4) -0.004(6)
C635 0.032(5) 0.069(8) 0.057(6) 0.003(6) 0.017(4) 0.003(5)
C636 0.057(5) 0.086(8) 0.034(5) -0.041(5) 0.024(4) -0.009(6)
C637 0.067(5) 0.114(10) 0.032(5) -0.023(5) 0.036(4) -0.030(7)
C638 0.062(6) 0.098(9) 0.022(4) -0.001(5) 0.023(4) -0.007(6)
C639 0.032(4) 0.071(7) 0.012(4) -0.001(4) 0.005(3) 0.010(5)
C640 0.057(6) 0.067(8) 0.077(7) 0.033(6) 0.025(5) -0.021(6)
C641 0.038(4) 0.075(6) 0.087(5) 0.032(5) 0.030(3) -0.003(4)
C642 0.030(5) 0.097(9) 0.058(6) 0.028(6) 0.018(4) -0.001(6)
C643 0.027(4) 0.059(5) 0.058(4) -0.019(4) 0.022(3) -0.009(4)
C644 0.061(4) 0.039(6) 0.048(4) -0.001(4) 0.043(4) -0.023(5)

loop_
_atom_type_symbol
_atom_type_description
_atom_type_scat_dispersion_real
_atom_type_scat_dispersion_imag
_atom_type_scat_source
C C 0.0033 0.0016 'International Tables Vol C Tables 4.2.6.8 and 6.1.1.4'
H H 0.0000 0.0000 'International Tables Vol C Tables 4.2.6.8 and 6.1.1.4'
Cu Cu 0.3201 1.2651 'International Tables Vol C Tables 4.2.6.8 and 6.1.1.4'
F F 0.0171 0.0103 'International Tables Vol C Tables 4.2.6.8 and 6.1.1.4'
N N 0.0061 0.0033 'International Tables Vol C Tables 4.2.6.8 and 6.1.1.4'
P P 0.1023 0.0942 'International Tables Vol C Tables 4.2.6.8 and 6.1.1.4'

loop_
_geom_angle_atom_site_label_1
_geom_angle_atom_site_label_2
_geom_angle_atom_site_label_3
_geom_angle
N10 Cu1 N61 113.3(3)
N10 Cu1 P10 85.08(19)
N61 Cu1 P10 115.88(17)
N10 Cu1 P61 133.27(18)
N61 Cu1 P61 84.9(2)
P10 Cu1 P61 126.78(10)
N11 Cu2 N20 118.6(3)
N11 Cu2 P11 86.5(2)
N20 Cu2 P11 122.82(16)
N11 Cu2 P20 125.74(17)
N20 Cu2 P20 86.3(2)
P11 Cu2 P20 121.27(11)
N30 Cu3 N21 116.2(2)
N30 Cu3 P21 129.5(2)
N21 Cu3 P21 87.69(18)
N30 Cu3 P30 84.16(19)
N21 Cu3 P30 122.8(2)
P21 Cu3 P30 120.90(8)
N40 Cu4 P40 87.0(2)
N40 Cu4 P31 137.3(2)
P40 Cu4 P31 126.50(10)
N40 Cu4 N31 111.1(3)
P40 Cu4 N31 111.75(17)
P31 Cu4 N31 82.7(2)
N50 Cu5 N41 116.1(3)
N50 Cu5 P50 87.9(2)
N41 Cu5 P50 126.48(18)
N50 Cu5 P41 122.0(2)
N41 Cu5 P41 87.3(2)
P50 Cu5 P41 120.97(12)
N60 Cu6 N51 115.9(2)
N60 Cu6 P51 131.0(3)
N51 Cu6 P51 87.52(19)
N60 Cu6 P60 85.2(2)
N51 Cu6 P60 122.8(2)
P51 Cu6 P60 118.92(9)
C133 P10 C101 106.3(5)
C133 P10 C139 105.0(4)
C101 P10 C139 99.8(4)
C133 P10 Cu1 116.3(3)
C101 P10 Cu1 101.8(3)
C139 P10 Cu1 124.8(4)
C107 N10 C102 117.3(7)
C107 N10 Cu1 127.5(6)
C102 N10 Cu1 114.0(5)
C116 P11 C127 100.6(4)
C116 P11 C121 105.4(4)
C127 P11 C121 109.3(4)
C116 P11 Cu2 100.1(3)
C127 P11 Cu2 117.6(3)
C121 P11 Cu2 120.3(3)
C114 N11 C115 113.8(8)
C114 N11 Cu2 130.1(6)
C115 N11 Cu2 113.8(6)
C106 C101 C102 117.7(8)
C106 C101 P10 125.0(6)
C102 C101 P10 117.2(8)
C103 C102 C101 119.3(9)
C103 C102 N10 122.5(7)
C101 C102 N10 118.0(7)
C102 C103 C104 118.7(8)
C102 C103 H10A 120.7
C104 C103 H10A 120.7
C105 C104 C103 121.3(9)
C105 C104 H10B 119.4
C103 C104 H10B 119.4
C104 C105 C106 122.4(10)
C104 C105 H10C 118.8
C106 C105 H10C 118.8
C105 C106 C101 120.2(8)
C105 C106 H10D 119.9
C101 C106 H10D 119.9
N10 C107 C108 124.0(9)
N10 C107 H10E 118.0
C108 C107 H10E 118.0
C109 C108 C113 125.7(8)
C109 C108 C107 115.2(9)
C113 C108 C107 119.0(8)
C108 C109 C110 115.3(9)
C108 C109 H10F 122.4
C110 C109 H10F 122.4
C109 C110 C111 118.2(8)
C109 C110 C114 116.5(8)
C111 C110 C114 125.1(8)
C112 C111 C110 125.3(9)
C112 C111 H11A 117.3
C110 C111 H11A 117.3
C113 C112 C111 117.6(9)
C113 C112 H11B 121.2
C111 C112 H11B 121.2
C112 C113 C108 117.5(8)
C112 C113 H11C 121.2
C108 C113 H11C 121.2
N11 C114 C110 122.3(8)
N11 C114 H11D 118.9
C110 C114 H11D 118.9
C120 C115 C116 122.9(8)
C120 C115 N11 120.9(8)
C116 C115 N11 116.0(9)
C117 C116 C115 117.4(8)
C117 C116 P11 122.9(7)
C115 C116 P11 119.8(7)
C118 C117 C116 118.5(8)
C118 C117 H11E 120.8
C116 C117 H11E 120.8
C117 C118 C119 122.5(10)
C117 C118 H11F 118.7
C119 C118 H11F 118.7
C120 C119 C118 120.3(11)
C120 C119 H11G 119.9
C118 C119 H11G 119.9
C119 C120 C115 117.6(8)
C119 C120 H12A 121.2
C115 C120 H12A 121.2
C126 C121 C122 124.5(9)
C126 C121 P11 123.4(8)
C122 C121 P11 112.0(8)
C123 C122 C121 114.8(13)
C123 C122 H12B 122.6
C121 C122 H12B 122.6
C124 C123 C122 119.6(13)
C124 C123 H12C 120.2
C122 C123 H12C 120.2
C125 C124 C123 124.6(11)
C125 C124 H12D 117.7
C123 C124 H12D 117.7
C124 C125 C126 118.7(13)
C124 C125 H12E 120.6
C126 C125 H12E 120.6
C125 C126 C121 117.1(11)
C125 C126 H12F 121.5
C121 C126 H12F 121.5
C128 C127 C132 126.3(9)
C128 C127 P11 119.0(6)
C132 C127 P11 113.7(6)
C127 C128 C129 116.3(9)
C127 C128 H12G 121.9
C129 C128 H12G 121.9
C130 C129 C128 121.7(9)
C130 C129 H12H 119.2
C128 C129 H12H 119.2
C129 C130 C131 122.1(9)
C129 C130 H13A 118.9
C131 C130 H13A 118.9
C130 C131 C132 119.8(8)
C130 C131 H13B 120.1
C132 C131 H13B 120.1
C131 C132 C127 112.8(8)
C131 C132 H13C 123.6
C127 C132 H13C 123.6
C138 C133 C134 121.9(9)
C138 C133 P10 113.8(8)
C134 C133 P10 124.3(7)
C133 C134 C135 119.3(11)
C133 C134 H13D 120.4
C135 C134 H13D 120.4
C136 C135 C134 118.2(14)
C136 C135 H13E 120.9
C134 C135 H13E 120.9
C135 C136 C137 123.1(12)
C135 C136 H13F 118.4
C137 C136 H13F 118.4
C138 C137 C136 116.6(12)
C138 C137 H13G 121.7
C136 C137 H13G 121.7
C133 C138 C137 120.2(12)
C133 C138 H13H 119.9
C137 C138 H13H 119.9
C140 C139 C144 120.6(8)
C140 C139 P10 123.7(7)
C144 C139 P10 115.6(6)
C141 C140 C139 122.7(11)
C141 C140 H14A 118.6
C139 C140 H14A 118.6
C140 C141 C142 120.7(11)
C140 C141 H14B 119.6
C142 C141 H14B 119.6
C141 C142 C143 124.8(11)
C141 C142 H14C 117.6
C143 C142 H14C 117.6
C144 C143 C142 114.8(10)
C144 C143 H14D 122.6
C142 C143 H14D 122.6
C139 C144 C143 116.0(9)
C139 C144 H14E 122.0
C143 C144 H14E 122.0
C201 P20 C239 101.4(5)
C201 P20 C233 103.3(4)
C239 P20 C233 104.3(5)
C201 P20 Cu2 99.9(3)
C239 P20 Cu2 121.4(3)
C233 P20 Cu2 122.6(4)
C216 P21 C221 102.2(4)
C216 P21 C227 108.9(4)
C221 P21 C227 102.6(4)
C216 P21 Cu3 99.5(3)
C221 P21 Cu3 115.4(3)
C227 P21 Cu3 125.7(3)
C207 N20 C202 118.1(7)
C207 N20 Cu2 129.4(6)
C202 N20 Cu2 110.1(5)
C214 N21 C215 117.6(7)
C214 N21 Cu3 124.1(6)
C215 N21 Cu3 111.4(5)
C206 C201 C202 116.3(8)
C206 C201 P20 125.7(7)
C202 C201 P20 117.2(7)
C203 C202 N20 117.4(7)
C203 C202 C201 121.6(9)
N20 C202 C201 120.9(7)
C202 C203 C204 117.7(8)
C202 C203 H20A 121.1
C204 C203 H20A 121.1
C205 C204 C203 122.6(9)
C205 C204 H20B 118.7
C203 C204 H20B 118.7
C204 C205 C206 117.2(10)
C204 C205 H20C 121.4
C206 C205 H20C 121.4
C201 C206 C205 124.0(9)
C201 C206 H20D 118.0
C205 C206 H20D 118.0
N20 C207 C208 124.0(8)
N20 C207 H20E 118.0
C208 C207 H20E 118.0
C209 C208 C213 120.7(8)
C209 C208 C207 123.8(8)
C213 C208 C207 115.5(8)
C208 C209 C210 119.5(8)
C208 C209 H20F 120.3
C210 C209 H20F 120.3
C211 C210 C214 123.8(9)
C211 C210 C209 119.6(8)
C214 C210 C209 116.3(8)
C210 C211 C212 119.8(9)
C210 C211 H21A 120.1
C212 C211 H21A 120.1
C213 C212 C211 120.2(8)
C213 C212 H21B 119.9
C211 C212 H21B 119.9
C212 C213 C208 119.9(8)
C212 C213 H21C 120.0
C208 C213 H21C 120.0
N21 C214 C210 125.7(9)
N21 C214 H21D 117.1
C210 C214 H21D 117.1
C216 C215 C220 121.8(8)
C216 C215 N21 121.8(7)
C220 C215 N21 116.4(7)
C215 C216 C217 117.3(8)
C215 C216 P21 118.4(7)
C217 C216 P21 124.1(6)
C218 C217 C216 124.1(8)
C218 C217 H21E 118.0
C216 C217 H21E 118.0
C217 C218 C219 117.8(9)
C217 C218 H21F 121.1
C219 C218 H21F 121.1
C218 C219 C220 122.5(8)
C218 C219 H21G 118.7
C220 C219 H21G 118.7
C215 C220 C219 116.2(7)
C215 C220 H22A 121.9
C219 C220 H22A 121.9
C226 C221 C222 120.4(7)
C226 C221 P21 123.7(7)
C222 C221 P21 115.7(5)
C223 C222 C221 116.5(8)
C223 C222 H22B 121.8
C221 C222 H22B 121.8
C224 C223 C222 123.2(9)
C224 C223 H22C 118.4
C222 C223 H22C 118.4
C225 C224 C223 120.0(8)
C225 C224 H22D 120.0
C223 C224 H22D 120.0
C224 C225 C226 120.8(8)
C224 C225 H22E 119.6
C226 C225 H22E 119.6
C221 C226 C225 118.9(9)
C221 C226 H22F 120.6
C225 C226 H22F 120.6
C232 C227 C228 125.3(8)
C232 C227 P21 114.3(6)
C228 C227 P21 120.4(6)
C229 C228 C227 112.0(8)
C229 C228 H22G 124.0
C227 C228 H22G 124.0
C230 C229 C228 122.9(9)
C230 C229 H22H 118.5
C228 C229 H22H 118.5
C229 C230 C231 120.8(9)
C229 C230 H23A 119.6
C231 C230 H23A 119.6
C232 C231 C230 123.0(9)
C232 C231 H23B 118.5
C230 C231 H23B 118.5
C231 C232 C227 115.9(9)
C231 C232 H23C 122.0
C227 C232 H23C 122.0
C238 C233 C234 124.6(9)
C238 C233 P20 122.9(9)
C234 C233 P20 112.4(7)
C235 C234 C233 115.9(11)
C235 C234 H23D 122.0
C233 C234 H23D 122.0
C236 C235 C234 122.8(14)
C236 C235 H23E 118.6
C234 C235 H23E 118.6
C235 C236 C237 118.6(11)
C235 C236 H23F 120.7
C237 C236 H23F 120.7
C236 C237 C238 126.3(12)
C236 C237 H23G 116.9
C238 C237 H23G 116.9
C233 C238 C237 111.1(12)
C233 C238 H23H 124.4
C237 C238 H23H 124.4
C244 C239 C240 123.1(10)
C244 C239 P20 119.5(7)
C240 C239 P20 117.4(8)
C241 C240 C239 121.1(12)
C241 C240 H24A 119.5
C239 C240 H24A 119.5
C240 C241 C242 116.0(12)
C240 C241 H24B 122.0
C242 C241 H24B 122.0
C241 C242 C243 123.5(12)
C241 C242 H24C 118.3
C243 C242 H24C 118.3
C244 C243 C242 113.9(10)
C244 C243 H24D 123.0
C242 C243 H24D 123.0
C239 C244 C243 122.4(9)
C239 C244 H24E 118.8
C243 C244 H24E 118.8
C301 P30 C333 107.2(4)
C301 P30 C339 100.7(3)
C333 P30 C339 103.0(4)
C301 P30 Cu3 98.8(3)
C333 P30 Cu3 128.5(3)
C339 P30 Cu3 114.8(3)
C316 P31 C321 102.3(4)
C316 P31 C327 106.0(4)
C321 P31 C327 102.9(4)
C316 P31 Cu4 98.5(3)
C321 P31 Cu4 121.4(3)
C327 P31 Cu4 122.7(3)
C307 N30 C302 116.9(7)
C307 N30 Cu3 127.6(6)
C302 N30 Cu3 114.1(6)
C314 N31 C315 117.4(8)
C314 N31 Cu4 136.0(6)
C315 N31 Cu4 104.7(6)
C302 C301 C306 116.7(7)
C302 C301 P30 117.1(6)
C306 C301 P30 126.2(7)
C303 C302 C301 119.8(9)
C303 C302 N30 121.7(8)
C301 C302 N30 118.3(7)
C302 C303 C304 121.3(9)
C302 C303 H30A 119.4
C304 C303 H30A 119.4
C305 C304 C303 118.2(7)
C305 C304 H30B 120.9
C303 C304 H30B 120.9
C304 C305 C306 124.8(8)
C304 C305 H30C 117.6
C306 C305 H30C 117.6
C305 C306 C301 119.1(8)
C305 C306 H30D 120.4
C301 C306 H30D 120.4
N30 C307 C308 122.7(8)
N30 C307 H30E 118.6
C308 C307 H30E 118.6
C307 C308 C309 119.5(8)
C307 C308 C313 125.5(9)
C309 C308 C313 114.9(8)
C310 C309 C308 121.8(8)
C310 C309 H30F 119.1
C308 C309 H30F 119.1
C309 C310 C311 120.4(9)
C309 C310 C314 122.3(8)
C311 C310 C314 117.3(8)
C312 C311 C310 120.0(8)
C312 C311 H31A 120.0
C310 C311 H31A 120.0
C311 C312 C313 119.0(8)
C311 C312 H31B 120.5
C313 C312 H31B 120.5
C312 C313 C308 123.7(9)
C312 C313 H31C 118.2
C308 C313 H31C 118.2
N31 C314 C310 122.4(8)
N31 C314 H31D 118.8
C310 C314 H31D 118.8
C320 C315 C316 118.6(9)
C320 C315 N31 120.0(8)
C316 C315 N31 121.3(7)
C317 C316 C315 117.0(7)
C317 C316 P31 126.2(7)
C315 C316 P31 116.8(7)
C318 C317 C316 125.4(10)
C318 C317 H31E 117.3
C316 C317 H31E 117.3
C317 C318 C319 118.0(10)
C317 C318 H31F 121.0
C319 C318 H31F 121.0
C320 C319 C318 121.0(8)
C320 C319 H31G 119.5
C318 C319 H31G 119.5
C315 C320 C319 119.9(9)
C315 C320 H32A 120.0
C319 C320 H32A 120.0
C322 C321 C326 119.2(8)
C322 C321 P31 118.9(7)
C326 C321 P31 121.6(6)
C323 C322 C321 119.2(10)
C323 C322 H32B 120.4
C321 C322 H32B 120.4
C322 C323 C324 119.3(10)
C322 C323 H32C 120.4
C324 C323 H32C 120.4
C325 C324 C323 122.5(10)
C325 C324 H32D 118.7
C323 C324 H32D 118.7
C324 C325 C326 121.1(10)
C324 C325 H32E 119.4
C326 C325 H32E 119.4
C325 C326 C321 118.5(9)
C325 C326 H32F 120.7
C321 C326 H32F 120.7
C328 C327 C332 127.0(8)
C328 C327 P31 120.2(5)
C332 C327 P31 112.8(7)
C329 C328 C327 116.5(8)
C329 C328 H32G 121.7
C327 C328 H32G 121.7
C328 C329 C330 122.4(10)
C328 C329 H32H 118.8
C330 C329 H32H 118.8
C331 C330 C329 117.2(9)
C331 C330 H33A 121.4
C329 C330 H33A 121.4
C332 C331 C330 125.8(8)
C332 C331 H33B 117.1
C330 C331 H33B 117.1
C331 C332 C327 110.8(8)
C331 C332 H33C 124.6
C327 C332 H33C 124.6
C338 C333 C334 121.6(8)
C338 C333 P30 120.0(6)
C334 C333 P30 118.4(6)
C335 C334 C333 118.1(7)
C335 C334 H33D 121.0
C333 C334 H33D 121.0
C336 C335 C334 118.3(9)
C336 C335 H33E 120.9
C334 C335 H33E 120.9
C335 C336 C337 123.2(10)
C335 C336 H33F 118.4
C337 C336 H33F 118.4
C338 C337 C336 117.5(7)
C338 C337 H33G 121.3
C336 C337 H33G 121.3
C333 C338 C337 121.0(8)
C333 C338 H33H 119.5
C337 C338 H33H 119.5
C340 C339 C344 119.1(7)
C340 C339 P30 121.7(6)
C344 C339 P30 119.1(6)
C341 C340 C339 121.4(9)
C341 C340 H34A 119.3
C339 C340 H34A 119.3
C340 C341 C342 119.0(9)
C340 C341 H34B 120.5
C342 C341 H34B 120.5
C343 C342 C341 121.8(8)
C343 C342 H34C 119.1
C341 C342 H34C 119.1
C342 C343 C344 118.6(8)
C342 C343 H34D 120.7
C344 C343 H34D 120.7
C343 C344 C339 119.9(9)
C343 C344 H34E 120.1
C339 C344 H34E 120.1
C433 P40 C439 105.8(4)
C433 P40 C401 107.5(4)
C439 P40 C401 101.7(4)
C433 P40 Cu4 109.0(3)
C439 P40 Cu4 131.4(3)
C401 P40 Cu4 98.9(3)
C415 P41 C427 105.0(5)
C415 P41 C421 99.3(5)
C427 P41 C421 108.3(4)
C415 P41 Cu5 99.5(3)
C427 P41 Cu5 118.2(4)
C421 P41 Cu5 122.4(3)
C407 N40 C402 114.2(8)
C407 N40 Cu4 130.6(7)
C402 N40 Cu4 113.3(5)
C414 N41 C420 115.5(8)
C414 N41 Cu5 130.7(6)
C420 N41 Cu5 112.6(6)
C402 C401 C406 118.4(8)
C402 C401 P40 119.7(7)
C406 C401 P40 121.9(6)
C403 C402 C401 118.5(9)
C403 C402 N40 123.1(7)
C401 C402 N40 118.3(8)
C402 C403 C404 122.7(8)
C402 C403 H40A 118.6
C404 C403 H40A 118.6
C403 C404 C405 120.4(9)
C403 C404 H40B 119.8
C405 C404 H40B 119.8
C406 C405 C404 118.0(10)
C406 C405 H40C 121.0
C404 C405 H40C 121.0
C405 C406 C401 121.7(8)
C405 C406 H40D 119.1
C401 C406 H40D 119.1
N40 C407 C408 123.4(9)
N40 C407 H40E 118.3
C408 C407 H40E 118.3
C407 C408 C409 118.7(9)
C407 C408 C413 124.8(8)
C409 C408 C413 116.1(8)
C410 C409 C408 119.9(9)
C410 C409 H40F 120.0
C408 C409 H40F 120.0
C414 C410 C409 116.7(8)
C414 C410 C411 125.2(8)
C409 C410 C411 118.1(8)
C412 C411 C410 120.8(9)
C412 C411 H41A 119.6
C410 C411 H41A 119.6
C413 C412 C411 122.0(9)
C413 C412 H41B 119.0
C411 C412 H41B 119.0
C412 C413 C408 122.7(8)
C412 C413 H41C 118.6
C408 C413 H41C 118.6
N41 C414 C410 124.0(9)
N41 C414 H41D 118.0
C410 C414 H41D 118.0
C416 C415 C420 116.2(10)
C416 C415 P41 123.3(8)
C420 C415 P41 119.7(8)
C417 C416 C415 121.2(10)
C417 C416 H41E 119.4
C415 C416 H41E 119.4
C416 C417 C418 120.6(11)
C416 C417 H41F 119.7
C418 C417 H41F 119.7
C419 C418 C417 123.1(11)
C419 C418 H41G 118.5
C417 C418 H41G 118.5
C418 C419 C420 120.4(10)
C418 C419 H41H 119.8
C420 C419 H41H 119.8
C419 C420 N41 123.9(9)
C419 C420 C415 118.4(10)
N41 C420 C415 117.7(10)
C426 C421 C422 119.2(10)
C426 C421 P41 126.4(8)
C422 C421 P41 114.4(8)
C423 C422 C421 115.5(10)
C423 C422 H42A 122.2
C421 C422 H42A 122.2
C424 C423 C422 121.1(11)
C424 C423 H42B 119.4
C422 C423 H42B 119.4
C425 C424 C423 119.5(11)
C425 C424 H42C 120.3
C423 C424 H42C 120.3
C426 C425 C424 123.3(11)
C426 C425 H42D 118.4
C424 C425 H42D 118.4
C425 C426 C421 120.6(10)
C425 C426 H42E 119.7
C421 C426 H42E 119.7
C428 C427 C432 119.7(9)
C428 C427 P41 116.1(9)
C432 C427 P41 124.1(8)
C429 C428 C427 117.3(12)
C429 C428 H42F 121.3
C427 C428 H42F 121.3
C428 C429 C430 122.4(13)
C428 C429 H42G 118.8
C430 C429 H42G 118.8
C431 C430 C429 119.9(9)
C431 C430 H43A 120.1
C429 C430 H43A 120.1
C430 C431 C432 117.2(10)
C430 C431 H43B 121.4
C432 C431 H43B 121.4
C427 C432 C431 123.0(10)
C427 C432 H43C 118.5
C431 C432 H43C 118.5
C438 C433 C434 118.7(8)
C438 C433 P40 120.5(8)
C434 C433 P40 120.6(7)
C435 C434 C433 116.5(9)
C435 C434 H43D 121.8
C433 C434 H43D 121.8
C434 C435 C436 124.1(10)
C434 C435 H43E 118.0
C436 C435 H43E 118.0
C437 C436 C435 118.0(9)
C437 C436 H43F 121.0
C435 C436 H43F 121.0
C438 C437 C436 119.1(9)
C438 C437 H43G 120.5
C436 C437 H43G 120.5
C437 C438 C433 123.6(9)
C437 C438 H43H 118.2
C433 C438 H43H 118.2
C440 C439 C444 120.9(8)
C440 C439 P40 122.9(7)
C444 C439 P40 116.3(6)
C441 C440 C439 122.0(9)
C441 C440 H44A 119.0
C439 C440 H44A 119.0
C442 C441 C440 114.6(10)
C442 C441 H44B 122.7
C440 C441 H44B 122.7
C441 C442 C443 126.7(10)
C441 C442 H44C 116.7
C443 C442 H44C 116.7
C444 C443 C442 119.2(10)
C444 C443 H44D 120.4
C442 C443 H44D 120.4
C443 C444 C439 115.5(9)
C443 C444 H44E 122.3
C439 C444 H44E 122.3
C539 P50 C501 104.0(5)
C539 P50 C533 104.1(5)
C501 P50 C533 110.6(5)
C539 P50 Cu5 122.4(4)
C501 P50 Cu5 93.5(3)
C533 P50 Cu5 120.2(4)
C521 P51 C527 102.8(5)
C521 P51 C516 107.6(5)
C527 P51 C516 104.3(4)
C521 P51 Cu6 126.1(3)
C527 P51 Cu6 113.6(4)
C516 P51 Cu6 100.6(3)
C507 N50 C502 114.3(9)
C507 N50 Cu5 126.6(8)
C502 N50 Cu5 115.1(6)
C514 N51 C515 113.3(7)
C514 N51 Cu6 127.5(6)
C515 N51 Cu6 114.2(5)
C502 C501 C506 118.7(9)
C502 C501 P50 125.0(9)
C506 C501 P50 116.4(7)
C501 C502 C503 120.1(10)
C501 C502 N50 114.6(9)
C503 C502 N50 125.3(8)
C504 C503 C502 121.0(10)
C504 C503 H50A 119.5
C502 C503 H50A 119.5
C503 C504 C505 124.3(12)
C503 C504 H50B 117.8
C505 C504 H50B 117.9
C504 C505 C506 117.4(13)
C504 C505 H50C 121.3
C506 C505 H50C 121.3
C505 C506 C501 118.2(10)
C505 C506 H50D 120.9
C501 C506 H50D 120.9
N50 C507 C508 126.8(10)
N50 C507 H50E 116.6
C508 C507 H50E 116.6
C509 C508 C513 124.6(10)
C509 C508 C507 120.4(10)
C513 C508 C507 114.9(9)
C508 C509 C510 118.9(10)
C508 C509 H50F 120.6
C510 C509 H50F 120.6
C509 C510 C514 119.5(9)
C509 C510 C511 119.9(9)
C514 C510 C511 120.5(9)
C512 C511 C510 116.4(10)
C512 C511 H51A 121.8
C510 C511 H51A 121.8
C513 C512 C511 122.7(10)
C513 C512 H51B 118.7
C511 C512 H51B 118.7
C512 C513 C508 117.5(9)
C512 C513 H51C 121.2
C508 C513 H51C 121.2
N51 C514 C510 126.7(9)
N51 C514 H51D 116.7
C510 C514 H51D 116.7
C520 C515 C516 119.2(9)
C520 C515 N51 122.4(7)
C516 C515 N51 118.4(7)
C517 C516 C515 115.6(8)
C517 C516 P51 126.5(8)
C515 C516 P51 117.6(7)
C518 C517 C516 119.8(10)
C518 C517 H51E 120.1
C516 C517 H51E 120.1
C519 C518 C517 125.1(10)
C519 C518 H51F 117.4
C517 C518 H51F 117.4
C518 C519 C520 117.4(9)
C518 C519 H51G 121.3
C520 C519 H51G 121.3
C519 C520 C515 122.2(8)
C519 C520 H52A 118.9
C515 C520 H52A 118.9
C522 C521 C526 116.7(11)
C522 C521 P51 118.1(8)
C526 C521 P51 124.0(8)
C523 C522 C521 124.7(10)
C523 C522 H52B 117.7
C521 C522 H52B 117.7
C524 C523 C522 115.8(10)
C524 C523 H52C 122.1
C522 C523 H52C 122.1
C523 C524 C525 123.7(12)
C523 C524 H52D 118.1
C525 C524 H52D 118.1
C524 C525 C526 117.9(12)
C524 C525 H52E 121.1
C526 C525 H52E 121.1
C521 C526 C525 120.0(11)
C521 C526 H52F 120.0
C525 C526 H52F 120.0
C532 C527 C528 124.9(9)
C532 C527 P51 120.5(9)
C528 C527 P51 114.3(7)
C529 C528 C527 115.5(10)
C529 C528 H52G 122.2
C527 C528 H52G 122.2
C530 C529 C528 121.0(13)
C530 C529 H52H 119.5
C528 C529 H52H 119.5
C529 C530 C531 120.0(10)
C529 C530 H53A 120.0
C531 C530 H53A 120.0
C532 C531 C530 117.4(10)
C532 C531 H53B 121.3
C530 C531 H53B 121.3
C531 C532 C527 121.0(12)
C531 C532 H53C 119.5
C527 C532 H53C 119.5
C534 C533 C538 126.5(10)
C534 C533 P50 110.8(8)
C538 C533 P50 122.6(9)
C533 C534 C535 108.9(11)
C533 C534 H53D 125.5
C535 C534 H53D 125.5
C536 C535 C534 125.4(12)
C536 C535 H53E 117.3
C534 C535 H53E 117.3
C535 C536 C537 123.7(11)
C535 C536 H53F 118.2
C537 C536 H53F 118.2
C538 C537 C536 111.0(13)
C538 C537 H53G 124.5
C536 C537 H53G 124.5
C537 C538 C533 124.4(14)
C537 C538 H53H 117.8
C533 C538 H53H 117.8
C544 C539 C540 121.7(11)
C544 C539 P50 117.1(8)
C540 C539 P50 121.2(9)
C539 C540 C541 114.8(11)
C539 C540 H54A 122.6
C541 C540 H54A 122.6
C542 C541 C540 118.6(13)
C542 C541 H54B 120.7
C540 C541 H54B 120.7
C541 C542 C543 130.8(14)
C541 C542 H54C 114.6
C543 C542 H54C 114.6
C542 C543 C544 113.0(11)
C542 C543 H54D 123.5
C544 C543 H54D 123.5
C543 C544 C539 120.5(10)
C543 C544 H54E 119.8
C539 C544 H54E 119.8
C633 P60 C639 103.1(4)
C633 P60 C601 105.0(4)
C639 P60 C601 104.1(4)
C633 P60 Cu6 128.4(3)
C639 P60 Cu6 115.0(4)
C601 P60 Cu6 98.4(3)
C627 P61 C616 103.3(4)
C627 P61 C621 103.1(5)
C616 P61 C621 103.7(4)
C627 P61 Cu1 121.2(3)
C616 P61 Cu1 96.2(3)
C621 P61 Cu1 125.1(4)
C607 N60 C602 116.7(7)
C607 N60 Cu6 127.5(6)
C602 N60 Cu6 115.0(6)
C614 N61 C615 115.6(7)
C614 N61 Cu1 135.4(6)
C615 N61 Cu1 107.8(5)
C606 C601 C602 120.0(8)
C606 C601 P60 125.1(7)
C602 C601 P60 114.8(7)
C603 C602 N60 123.6(8)
C603 C602 C601 117.3(8)
N60 C602 C601 118.1(7)
C602 C603 C604 121.7(9)
C602 C603 H60A 119.2
C604 C603 H60A 119.2
C603 C604 C605 123.2(8)
C603 C604 H60B 118.4
C605 C604 H60B 118.4
C606 C605 C604 115.4(9)
C606 C605 H60C 122.3
C604 C605 H60C 122.3
C601 C606 C605 122.0(9)
C601 C606 H60D 119.0
C605 C606 H60D 119.0
N60 C607 C608 126.2(8)
N60 C607 H60E 116.9
C608 C607 H60E 116.9
C609 C608 C613 119.8(8)
C609 C608 C607 117.8(7)
C613 C608 C607 122.3(9)
C608 C609 C610 119.8(7)
C608 C609 H60F 120.1
C610 C609 H60F 120.1
C611 C610 C609 118.3(8)
C611 C610 C614 120.1(8)
C609 C610 C614 121.4(7)
C612 C611 C610 121.3(9)
C612 C611 H61A 119.4
C610 C611 H61A 119.4
C611 C612 C613 120.0(8)
C611 C612 H61B 120.0
C613 C612 H61B 120.0
C612 C613 C608 120.6(10)
C612 C613 H61C 119.7
C608 C613 H61C 119.7
N61 C614 C610 124.9(8)
N61 C614 H61D 117.5
C610 C614 H61D 117.5
C616 C615 C620 123.0(8)
C616 C615 N61 120.0(7)
C620 C615 N61 117.0(8)
C615 C616 C617 120.1(8)
C615 C616 P61 120.0(7)
C617 C616 P61 119.9(7)
C616 C617 C618 117.5(9)
C616 C617 H61E 121.2
C618 C617 H61E 121.2
C619 C618 C617 119.9(9)
C619 C618 H61F 120.1
C617 C618 H61F 120.1
C620 C619 C618 120.6(9)
C620 C619 H61G 119.7
C618 C619 H61G 119.7
C615 C620 C619 118.6(9)
C615 C620 H62A 120.7
C619 C620 H62A 120.7
C626 C621 C622 120.4(9)
C626 C621 P61 122.2(8)
C622 C621 P61 117.3(9)
C623 C622 C621 119.5(11)
C623 C622 H62B 120.2
C621 C622 H62B 120.2
C624 C623 C622 118.4(10)
C624 C623 H62C 120.8
C622 C623 H62C 120.8
C623 C624 C625 121.7(10)
C623 C624 H62D 119.2
C625 C624 H62D 119.2
C624 C625 C626 123.3(11)
C624 C625 H62E 118.4
C626 C625 H62E 118.4
C625 C626 C621 116.5(10)
C625 C626 H62F 121.7
C621 C626 H62F 121.7
C628 C627 C632 122.9(7)
C628 C627 P61 123.2(6)
C632 C627 P61 114.0(7)
C629 C628 C627 121.0(8)
C629 C628 H62G 119.5
C627 C628 H62G 119.5
C628 C629 C630 118.4(10)
C628 C629 H62H 120.8
C630 C629 H62H 120.8
C631 C630 C629 119.1(9)
C631 C630 H63A 120.5
C629 C630 H63A 120.5
C630 C631 C632 125.9(8)
C630 C631 H63B 117.1
C632 C631 H63B 117.1
C631 C632 C627 112.5(9)
C631 C632 H63C 123.7
C627 C632 H63C 123.7
C634 C633 C638 117.8(9)
C634 C633 P60 122.4(6)
C638 C633 P60 119.2(7)
C635 C634 C633 124.2(8)
C635 C634 H63D 117.9
C633 C634 H63D 117.9
C634 C635 C636 119.0(9)
C634 C635 H63E 120.5
C636 C635 H63E 120.5
C637 C636 C635 119.4(11)
C637 C636 H63F 120.3
C635 C636 H63F 120.3
C636 C637 C638 120.9(9)
C636 C637 H63G 119.6
C638 C637 H63G 119.6
C633 C638 C637 118.4(9)
C633 C638 H63H 120.8
C637 C638 H63H 120.8
C644 C639 C640 120.5(8)
C644 C639 P60 122.3(7)
C640 C639 P60 117.2(7)
C641 C640 C639 116.8(10)
C641 C640 H64A 121.6
C639 C640 H64A 121.6
C642 C641 C640 120.6(11)
C642 C641 H64B 119.7
C640 C641 H64B 119.7
C643 C642 C641 121.6(9)
C643 C642 H64C 119.2
C641 C642 H64C 119.2
C642 C643 C644 122.1(9)
C642 C643 H64D 118.9
C644 C643 H64D 118.9
C639 C644 C643 117.8(9)
C639 C644 H64E 121.1
C643 C644 H64E 121.1

loop_
_geom_bond_atom_site_label_1
_geom_bond_atom_site_label_2
_geom_bond_distance
Cu1 N10 2.163(6)
Cu1 N61 2.220(6)
Cu1 P10 2.238(3)
Cu1 P61 2.268(3)
Cu2 N11 2.175(7)
Cu2 N20 2.177(6)
Cu2 P11 2.216(3)
Cu2 P20 2.261(3)
Cu3 N30 2.157(7)
Cu3 N21 2.176(6)
Cu3 P21 2.242(2)
Cu3 P30 2.267(3)
Cu4 N40 2.145(7)
Cu4 P40 2.262(3)
Cu4 P31 2.266(3)
Cu4 N31 2.355(8)
Cu5 N50 2.136(8)
Cu5 N41 2.190(8)
Cu5 P50 2.232(3)
Cu5 P41 2.237(3)
Cu6 N60 2.140(7)
Cu6 N51 2.149(6)
Cu6 P51 2.230(3)
Cu6 P60 2.274(3)
P10 C133 1.800(9)
P10 C101 1.814(9)
P10 C139 1.835(9)
N10 C107 1.343(9)
N10 C102 1.493(12)
P11 C116 1.840(9)
P11 C127 1.852(9)
P11 C121 1.934(8)
N11 C114 1.317(10)
N11 C115 1.515(12)
C101 C106 1.361(13)
C101 C102 1.432(11)
C102 C103 1.365(12)
C103 C104 1.382(14)
C103 H10A 0.9500
C104 C105 1.291(12)
C104 H10B 0.9500
C105 C106 1.351(12)
C105 H10C 0.9500
C106 H10D 0.9500
C107 C108 1.456(13)
C107 H10E 0.9500
C108 C109 1.375(11)
C108 C113 1.419(13)
C109 C110 1.395(12)
C109 H10F 0.9500
C110 C111 1.397(13)
C110 C114 1.481(11)
C111 C112 1.364(12)
C111 H11A 0.9500
C112 C113 1.355(12)
C112 H11B 0.9500
C113 H11C 0.9500
C114 H11D 0.9500
C115 C120 1.343(13)
C115 C116 1.422(12)
C116 C117 1.369(12)
C117 C118 1.323(14)
C117 H11E 0.9500
C118 C119 1.398(14)
C118 H11F 0.9500
C119 C120 1.320(13)
C119 H11G 0.9500
C120 H12A 0.9500
C121 C126 1.396(15)
C121 C122 1.405(15)
C122 C123 1.378(15)
C122 H12B 0.9500
C123 C124 1.38(2)
C123 H12C 0.9500
C124 C125 1.327(18)
C124 H12D 0.9500
C125 C126 1.371(14)
C125 H12E 0.9500
C126 H12F 0.9500
C127 C128 1.390(11)
C127 C132 1.476(12)
C128 C129 1.403(14)
C128 H12G 0.9500
C129 C130 1.360(13)
C129 H12H 0.9500
C130 C131 1.433(12)
C130 H13A 0.9500
C131 C132 1.452(14)
C131 H13B 0.9500
C132 H13C 0.9500
C133 C138 1.370(14)
C133 C134 1.376(15)
C134 C135 1.463(14)
C134 H13D 0.9500
C135 C136 1.343(19)
C135 H13E 0.9500
C136 C137 1.44(2)
C136 H13F 0.9500
C137 C138 1.440(14)
C137 H13G 0.9500
C138 H13H 0.9500
C139 C140 1.431(12)
C139 C144 1.434(13)
C140 C141 1.252(14)
C140 H14A 0.9500
C141 C142 1.323(16)
C141 H14B 0.9500
C142 C143 1.468(14)
C142 H14C 0.9500
C143 C144 1.455(14)
C143 H14D 0.9500
C144 H14E 0.9500
P20 C201 1.785(8)
P20 C239 1.837(11)
P20 C233 1.916(9)
P21 C216 1.809(9)
P21 C221 1.831(7)
P21 C227 1.891(9)
N20 C207 1.286(11)
N20 C202 1.446(12)
N21 C214 1.255(11)
N21 C215 1.442(10)
C201 C206 1.357(13)
C201 C202 1.451(11)
C202 C203 1.377(11)
C203 C204 1.402(14)
C203 H20A 0.9500
C204 C205 1.381(13)
C204 H20B 0.9500
C205 C206 1.399(13)
C205 H20C 0.9500
C206 H20D 0.9500
C207 C208 1.465(13)
C207 H20E 0.9500
C208 C209 1.403(11)
C208 C213 1.405(11)
C209 C210 1.416(13)
C209 H20F 0.9500
C210 C211 1.387(12)
C210 C214 1.409(12)
C211 C212 1.443(12)
C211 H21A 0.9500
C212 C213 1.363(13)
C212 H21B 0.9500
C213 H21C 0.9500
C214 H21D 0.9500
C215 C216 1.402(11)
C215 C220 1.417(11)
C216 C217 1.426(12)
C217 C218 1.329(11)
C217 H21E 0.9500
C218 C219 1.413(12)
C218 H21F 0.9500
C219 C220 1.432(13)
C219 H21G 0.9500
C220 H22A 0.9500
C221 C226 1.375(10)
C221 C222 1.396(13)
C222 C223 1.373(10)
C222 H22B 0.9500
C223 C224 1.356(12)
C223 H22C 0.9500
C224 C225 1.306(14)
C224 H22D 0.9500
C225 C226 1.403(11)
C225 H22E 0.9500
C226 H22F 0.9500
C227 C232 1.384(11)
C227 C228 1.449(12)
C228 C229 1.413(13)
C228 H22G 0.9500
C229 C230 1.330(11)
C229 H22H 0.9500
C230 C231 1.379(13)
C230 H23A 0.9500
C231 C232 1.331(14)
C231 H23B 0.9500
C232 H23C 0.9500
C233 C238 1.350(16)
C233 C234 1.534(17)
C234 C235 1.414(13)
C234 H23D 0.9500
C235 C236 1.315(17)
C235 H23E 0.9500
C236 C237 1.409(19)
C236 H23F 0.9500
C237 C238 1.494(14)
C237 H23G 0.9500
C238 H23H 0.9500
C239 C244 1.352(13)
C239 C240 1.454(14)
C240 C241 1.320(18)
C240 H24A 0.9500
C241 C242 1.448(18)
C241 H24B 0.9500
C242 C243 1.526(15)
C242 H24C 0.9500
C243 C244 1.352(16)
C243 H24D 0.9500
C244 H24E 0.9500
P30 C301 1.821(8)
P30 C333 1.847(9)
P30 C339 1.899(8)
P31 C316 1.833(8)
P31 C321 1.845(8)
P31 C327 1.863(8)
N30 C307 1.221(11)
N30 C302 1.434(11)
N31 C314 1.257(11)
N31 C315 1.478(12)
C301 C302 1.433(13)
C301 C306 1.463(12)
C302 C303 1.354(11)
C303 C304 1.436(13)
C303 H30A 0.9500
C304 C305 1.317(12)
C304 H30B 0.9500
C305 C306 1.343(11)
C305 H30C 0.9500
C306 H30D 0.9500
C307 C308 1.402(12)
C307 H30E 0.9500
C308 C309 1.423(13)
C308 C313 1.429(12)
C309 C310 1.381(12)
C309 H30F 0.9500
C310 C311 1.420(11)
C310 C314 1.447(13)
C311 C312 1.370(13)
C311 H31A 0.9500
C312 C313 1.392(13)
C312 H31B 0.9500
C313 H31C 0.9500
C314 H31D 0.9500
C315 C320 1.378(11)
C315 C316 1.435(13)
C316 C317 1.404(13)
C317 C318 1.267(11)
C317 H31E 0.9500
C318 C319 1.428(14)
C318 H31F 0.9500
C319 C320 1.378(13)
C319 H31G 0.9500
C320 H32A 0.9500
C321 C322 1.428(11)
C321 C326 1.476(12)
C322 C323 1.360(14)
C322 H32B 0.9500
C323 C324 1.454(17)
C323 H32C 0.9500
C324 C325 1.321(13)
C324 H32D 0.9500
C325 C326 1.375(13)
C325 H32E 0.9500
C326 H32F 0.9500
C327 C328 1.407(12)
C327 C332 1.448(11)
C328 C329 1.351(12)
C328 H32G 0.9500
C329 C330 1.428(12)
C329 H32H 0.9500
C330 C331 1.411(14)
C330 H33A 0.9500
C331 C332 1.400(12)
C331 H33B 0.9500
C332 H33C 0.9500
C333 C338 1.354(10)
C333 C334 1.425(11)
C334 C335 1.402(14)
C334 H33D 0.9500
C335 C336 1.368(11)
C335 H33E 0.9500
C336 C337 1.410(13)
C336 H33F 0.9500
C337 C338 1.369(13)
C337 H33G 0.9500
C338 H33H 0.9500
C339 C340 1.355(12)
C339 C344 1.381(12)
C340 C341 1.327(11)
C340 H34A 0.9500
C341 C342 1.381(13)
C341 H34B 0.9500
C342 C343 1.331(11)
C342 H34C 0.9500
C343 C344 1.378(10)
C343 H34D 0.9500
C344 H34E 0.9500
P40 C433 1.829(8)
P40 C439 1.834(9)
P40 C401 1.846(9)
P41 C415 1.799(11)
P41 C427 1.827(9)
P41 C421 1.876(11)
N40 C407 1.217(9)
N40 C402 1.508(12)
N41 C414 1.221(10)
N41 C420 1.442(13)
C401 C402 1.393(11)
C401 C406 1.412(13)
C402 C403 1.333(12)
C403 C404 1.363(14)
C403 H40A 0.9500
C404 C405 1.386(12)
C404 H40B 0.9500
C405 C406 1.344(12)
C405 H40C 0.9500
C406 H40D 0.9500
C407 C408 1.445(12)
C407 H40E 0.9500
C408 C409 1.449(12)
C408 C413 1.470(13)
C409 C410 1.446(12)
C409 H40F 0.9500
C410 C414 1.434(11)
C410 C411 1.465(13)
C411 C412 1.353(12)
C411 H41A 0.9500
C412 C413 1.348(12)
C412 H41B 0.9500
C413 H41C 0.9500
C414 H41D 0.9500
C415 C416 1.442(14)
C415 C420 1.476(13)
C416 C417 1.316(15)
C416 H41E 0.9500
C417 C418 1.357(13)
C417 H41F 0.9500
C418 C419 1.349(14)
C418 H41G 0.9500
C419 C420 1.365(15)
C419 H41H 0.9500
C421 C426 1.399(14)
C421 C422 1.411(13)
C422 C423 1.400(17)
C422 H42A 0.9500
C423 C424 1.355(16)
C423 H42B 0.9500
C424 C425 1.335(15)
C424 H42C 0.9500
C425 C426 1.274(16)
C425 H42D 0.9500
C426 H42E 0.9500
C427 C428 1.372(15)
C427 C432 1.383(15)
C428 C429 1.372(14)
C428 H42F 0.9500
C429 C430 1.432(18)
C429 H42G 0.9500
C430 C431 1.330(15)
C430 H43A 0.9500
C431 C432 1.407(12)
C431 H43B 0.9500
C432 H43C 0.9500
C433 C438 1.370(12)
C433 C434 1.422(14)
C434 C435 1.342(11)
C434 H43D 0.9500
C435 C436 1.411(13)
C435 H43E 0.9500
C436 C437 1.359(15)
C436 H43F 0.9500
C437 C438 1.351(11)
C437 H43G 0.9500
C438 H43H 0.9500
C439 C440 1.431(11)
C439 C444 1.467(12)
C440 C441 1.365(14)
C440 H44A 0.9500
C441 C442 1.351(15)
C441 H44B 0.9500
C442 C443 1.443(14)
C442 H44C 0.9500
C443 C444 1.357(13)
C443 H44D 0.9500
C444 H44E 0.9500
P50 C539 1.776(13)
P50 C501 1.877(11)
P50 C533 1.886(9)
P51 C521 1.845(11)
P51 C527 1.851(9)
P51 C516 1.856(9)
N50 C507 1.232(13)
N50 C502 1.416(13)
N51 C514 1.278(11)
N51 C515 1.489(12)
C501 C502 1.356(12)
C501 C506 1.555(15)
C502 C503 1.407(14)
C503 C504 1.367(17)
C503 H50A 0.9500
C504 C505 1.387(17)
C504 H50B 0.9500
C505 C506 1.412(15)
C505 H50C 0.9500
C506 H50D 0.9500
C507 C508 1.541(15)
C507 H50E 0.9500
C508 C509 1.290(13)
C508 C513 1.407(14)
C509 C510 1.363(14)
C509 H50F 0.9500
C510 C514 1.426(12)
C510 C511 1.455(12)
C511 C512 1.382(13)
C511 H51A 0.9500
C512 C513 1.318(15)
C512 H51B 0.9500
C513 H51C 0.9500
C514 H51D 0.9500
C515 C520 1.382(12)
C515 C516 1.421(12)
C516 C517 1.381(14)
C517 C518 1.368(14)
C517 H51E 0.9500
C518 C519 1.285(13)
C518 H51F 0.9500
C519 C520 1.348(13)
C519 H51G 0.9500
C520 H52A 0.9500
C521 C522 1.392(14)
C521 C526 1.396(15)
C522 C523 1.381(15)
C522 H52B 0.9500
C523 C524 1.370(16)
C523 H52C 0.9500
C524 C525 1.387(17)
C524 H52D 0.9500
C525 C526 1.427(16)
C525 H52E 0.9500
C526 H52F 0.9500
C527 C532 1.365(14)
C527 C528 1.443(17)
C528 C529 1.421(14)
C528 H52G 0.9500
C529 C530 1.398(15)
C529 H52H 0.9500
C530 C531 1.517(18)
C530 H53A 0.9500
C531 C532 1.356(13)
C531 H53B 0.9500
C532 H53C 0.9500
C533 C534 1.385(16)
C533 C538 1.398(17)
C534 C535 1.424(14)
C534 H53D 0.9500
C535 C536 1.402(18)
C535 H53E 0.9500
C536 C537 1.408(19)
C536 H53F 0.9500
C537 C538 1.390(15)
C537 H53G 0.9500
C538 H53H 0.9500
C539 C544 1.465(14)
C539 C540 1.476(15)
C540 C541 1.482(19)
C540 H54A 0.9500
C541 C542 1.340(18)
C541 H54B 0.9500
C542 C543 1.409(16)
C542 H54C 0.9500
C543 C544 1.453(17)
C543 H54D 0.9500
C544 H54E 0.9500
P60 C633 1.810(10)
P60 C639 1.880(8)
P60 C601 1.882(9)
P61 C627 1.842(9)
P61 C616 1.845(8)
P61 C621 1.874(9)
N60 C607 1.252(12)
N60 C602 1.464(11)
N61 C614 1.286(10)
N61 C615 1.495(11)
C601 C606 1.329(12)
C601 C602 1.475(13)
C602 C603 1.311(10)
C603 C604 1.345(13)
C603 H60A 0.9500
C604 C605 1.410(14)
C604 H60B 0.9500
C605 C606 1.385(10)
C605 H60C 0.9500
C606 H60D 0.9500
C607 C608 1.457(12)
C607 H60E 0.9500
C608 C609 1.308(12)
C608 C613 1.381(12)
C609 C610 1.452(12)
C609 H60F 0.9500
C610 C611 1.344(11)
C610 C614 1.460(12)
C611 C612 1.335(13)
C611 H61A 0.9500
C612 C613 1.372(13)
C612 H61B 0.9500
C613 H61C 0.9500
C614 H61D 0.9500
C615 C616 1.344(12)
C615 C620 1.348(10)
C616 C617 1.365(12)
C617 C618 1.415(11)
C617 H61E 0.9500
C618 C619 1.367(13)
C618 H61F 0.9500
C619 C620 1.352(14)
C619 H61G 0.9500
C620 H62A 0.9500
C621 C626 1.380(15)
C621 C622 1.409(13)
C622 C623 1.402(14)
C622 H62B 0.9500
C623 C624 1.325(16)
C623 H62C 0.9500
C624 C625 1.356(15)
C624 H62D 0.9500
C625 C626 1.364(15)
C625 H62E 0.9500
C626 H62F 0.9500
C627 C628 1.407(12)
C627 C632 1.464(10)
C628 C629 1.345(12)
C628 H62G 0.9500
C629 C630 1.454(12)
C629 H62H 0.9500
C630 C631 1.371(14)
C630 H63A 0.9500
C631 C632 1.386(12)
C631 H63B 0.9500
C632 H63C 0.9500
C633 C634 1.369(12)
C633 C638 1.400(11)
C634 C635 1.354(15)
C634 H63D 0.9500
C635 C636 1.399(12)
C635 H63E 0.9500
C636 C637 1.364(13)
C636 H63F 0.9500
C637 C638 1.437(16)
C637 H63G 0.9500
C638 H63H 0.9500
C639 C644 1.369(12)
C639 C640 1.451(14)
C640 C641 1.400(13)
C640 H64A 0.9500
C641 C642 1.355(14)
C641 H64B 0.9500
C642 C643 1.312(14)
C642 H64C 0.9500
C643 C644 1.412(11)
C643 H64D 0.9500
C644 H64E 0.9500

loop_
_platon_squeeze_void_nr
_platon_squeeze_void_average_x
_platon_squeeze_void_average_y
_platon_squeeze_void_average_z
_platon_squeeze_void_volume
_platon_squeeze_void_count_electrons
_platon_squeeze_void_content
1 -0.006 0.031 -0.036 8412 5393 ' '
2 0.768 0.148 0.232 147 106 ' '
3 0.232 0.648 0.268 147 106 ' '
4 0.768 0.352 0.732 147 105 ' '
5 0.232 0.852 0.768 147 104 ' '
